data_7205815
loop_
_publ_author_name
'Zhang, Wen-Hua'
'Sulaiman, Norlela Binte'
'Tio, P. X. Shaun'
'Hor, T. S. Andy'

_publ_section_title
;
 Nuclearity growth towards Ni(ii) cubane in self-assembly with
 2-hydroxymethyl pyridine (hmpH) and 5-ethoxycarbonyl-2-hydroxymethyl
 pyridine (5-ehmpH)
;
_journal_issue 8
_journal_name_full CrystEngComm
_journal_page_first 2915
_journal_paper_doi 10.1039/c0ce00831a
_journal_volume 13
_journal_year 2011
_chemical_formula_sum 'C110 H139 Br12 N13 Ni6 O38'
_chemical_formula_weight 3562.52
_chemical_name_systematic
;
?
;
_space_group_IT_number 2
_symmetry_cell_setting triclinic
_symmetry_space_group_name_Hall '-P 1'
_symmetry_space_group_name_H-M 'P -1'
_atom_sites_solution_hydrogens geom
_atom_sites_solution_primary direct
_atom_sites_solution_secondary difmap
_audit_creation_method SHELXL-97
_cell_angle_alpha 110.5250(10)
_cell_angle_beta 93.0870(10)
_cell_angle_gamma 105.9330(10)
_cell_formula_units_Z 2
_cell_length_a 13.7506(5)
_cell_length_b 22.6852(8)
_cell_length_c 25.2982(8)
_cell_measurement_reflns_used 5942
_cell_measurement_temperature 223(2)
_cell_measurement_theta_max 20.24
_cell_measurement_theta_min 2.25
_cell_volume 7007.1(4)
_computing_cell_refinement 'Bruker SMART'
_computing_data_collection 'Bruker SMART'
_computing_data_reduction 'Bruker SAINT'
_computing_molecular_graphics 'Bruker SHELXTL'
_computing_publication_material 'Bruker SHELXTL'
_computing_structure_refinement 'SHELXL-97 (Sheldrick, 1997)'
_computing_structure_solution 'SHELXS-97 (Sheldrick, 1990)'
_diffrn_ambient_temperature 223(2)
_diffrn_measured_fraction_theta_full 1.000
_diffrn_measured_fraction_theta_max 1.000
_diffrn_measurement_device_type 'CCD area detector'
_diffrn_measurement_method 'phi and omega scans'
_diffrn_radiation_monochromator graphite
_diffrn_radiation_source 'fine-focus sealed tube'
_diffrn_radiation_type MoK\a
_diffrn_radiation_wavelength 0.71073
_diffrn_reflns_av_R_equivalents 0.0826
_diffrn_reflns_av_sigmaI/netI 0.0946
_diffrn_reflns_limit_h_max 16
_diffrn_reflns_limit_h_min -16
_diffrn_reflns_limit_k_max 26
_diffrn_reflns_limit_k_min -26
_diffrn_reflns_limit_l_max 30
_diffrn_reflns_limit_l_min -30
_diffrn_reflns_number 76088
_diffrn_reflns_theta_full 25.00
_diffrn_reflns_theta_max 25.00
_diffrn_reflns_theta_min 1.56
_exptl_absorpt_coefficient_mu 4.291
_exptl_absorpt_correction_T_max 0.5654
_exptl_absorpt_correction_T_min 0.4807
_exptl_absorpt_correction_type multi-scan
_exptl_absorpt_process_details 'Sadabs, (Sheldrick 2001)'
_exptl_crystal_colour Green
_exptl_crystal_density_diffrn 1.709
_exptl_crystal_density_meas ?
_exptl_crystal_density_method 'not measured'
_exptl_crystal_description Block
_exptl_crystal_F_000 3608
_exptl_crystal_size_max 0.20
_exptl_crystal_size_mid 0.20
_exptl_crystal_size_min 0.15
_refine_diff_density_max 3.549
_refine_diff_density_min -1.582
_refine_diff_density_rms 0.157
_refine_ls_extinction_method none
_refine_ls_goodness_of_fit_ref 1.061
_refine_ls_hydrogen_treatment constr
_refine_ls_matrix_type full
_refine_ls_number_parameters 1522
_refine_ls_number_reflns 24684
_refine_ls_number_restraints 6
_refine_ls_restrained_S_all 1.062
_refine_ls_R_factor_all 0.1121
_refine_ls_R_factor_gt 0.0693
_refine_ls_shift/su_max 0.001
_refine_ls_shift/su_mean 0.000
_refine_ls_structure_factor_coef Fsqd
_refine_ls_weighting_details 'calc w=1/[\s^2^(Fo^2^)+(0.1125P)^2^+0.0000P] where P=(Fo^2^+2Fc^2^)/3'
_refine_ls_weighting_scheme calc
_refine_ls_wR_factor_gt 0.1866
_refine_ls_wR_factor_ref 0.2088
_reflns_number_gt 15765
_reflns_number_total 24684
_reflns_threshold_expression >2sigma(I)
_cod_data_source_file c0ce00831a.txt
_cod_data_source_block '[Ni2(mu-Br)2(ehmpH)4]Br2'
_cod_depositor_comments
;
The following automatic conversions were performed:
'_symmetry_cell_setting' value 'Triclinic' changed to 'triclinic'
according to '/home/saulius/struct/CIF-dictionaries/cif_core.dic'
dictionary named 'cif_core.dic' version 2.4.1 from
2010-06-29.

'_exptl_absorpt_correction_type' value 'Multi-scan' changed
to 'multi-scan' according to
'/home/saulius/struct/CIF-dictionaries/cif_core.dic' dictionary named
'cif_core.dic' version 2.4.1 from 2010-06-29.

Automatic conversion script
Id: cif_fix_enum 1555 2011-01-17 13:19:09Z saulius 

The following automatic conversions were performed:

'_exptl_crystal_density_meas' value 'Not Measured' was changed to '?'
- the value is perceived as not measured.

Automatic conversion script
Id: cif_fix_values 3008 2015-01-20 13:52:24Z robertas 
;
_cod_original_sg_symbol_H-M P-1
_cod_database_code 7205815

loop_
_symmetry_equiv_pos_as_xyz
'x, y, z'
'-x, -y, -z'

loop_
_atom_site_label
_atom_site_type_symbol
_atom_site_fract_x
_atom_site_fract_y
_atom_site_fract_z
_atom_site_U_iso_or_equiv
_atom_site_adp_type
_atom_site_occupancy
_atom_site_symmetry_multiplicity
_atom_site_calc_flag
_atom_site_refinement_flags
_atom_site_disorder_assembly
_atom_site_disorder_group
Ni1 Ni 1.01973(8) -0.06735(5) 0.16848(5) 0.0332(3) Uani 1 1 d . . .
Ni2 Ni 1.29112(8) -0.06477(5) 0.19669(5) 0.0308(3) Uani 1 1 d . . .
Ni3 Ni 0.22610(8) -0.30138(5) 0.48956(4) 0.0289(3) Uani 1 1 d . . .
Ni4 Ni 0.32289(8) -0.27094(5) 0.36545(4) 0.0241(2) Uani 1 1 d . . .
Ni5 Ni 0.54202(8) 0.41276(5) 0.10102(4) 0.0266(3) Uani 1 1 d . . .
Ni6 Ni 0.63686(8) 0.35873(5) 0.21069(4) 0.0249(2) Uani 1 1 d . . .
Br1 Br 1.19014(7) -0.01588(4) 0.14279(4) 0.0366(2) Uani 1 1 d . . .
Br2 Br 1.12191(7) -0.10624(4) 0.22922(4) 0.0333(2) Uani 1 1 d . . .
Br3 Br 0.14645(6) -0.30345(4) 0.39481(3) 0.0271(2) Uani 1 1 d . . .
Br4 Br 0.40328(6) -0.25789(4) 0.46387(4) 0.0291(2) Uani 1 1 d . . .
Br5 Br 0.68529(6) 0.36516(4) 0.11630(3) 0.0282(2) Uani 1 1 d . . .
Br6 Br 0.48339(6) 0.39468(4) 0.18991(3) 0.0281(2) Uani 1 1 d . . .
Br7 Br 0.67545(8) 0.56355(5) 0.02173(4) 0.0458(3) Uani 1 1 d . . .
Br8 Br 0.24594(9) -0.41684(5) 0.60211(4) 0.0547(3) Uani 1 1 d . . .
Br9 Br 0.05349(10) -0.29753(6) 0.63459(5) 0.0627(3) Uani 1 1 d . . .
Br10 Br 0.35297(11) -0.32715(8) 0.17860(5) 0.0804(4) Uani 1 1 d . . .
Br11 Br 0.64037(15) -0.18179(10) 0.27912(9) 0.0653(8) Uani 0.602(3) 1 d P A 1
Br12 Br 0.7538(4) -0.1115(4) 0.2786(2) 0.182(4) Uani 0.398(3) 1 d P A 2
Br13 Br 1.64171(14) 0.06635(12) 0.19436(9) 0.1057(12) Uani 0.768(5) 1 d P B 1
Br14 Br 1.6423(5) -0.0057(6) 0.2055(4) 0.141(5) Uani 0.232(5) 1 d P B 2
O1 O 0.8829(5) -0.1153(4) 0.1867(3) 0.059(2) Uani 1 1 d . . .
HO1 H 0.8309 -0.1055 0.1992 0.071 Uiso 1 1 d R . .
O2 O 1.0432(7) -0.3232(4) -0.0587(4) 0.101(3) Uani 1 1 d . . .
O3 O 1.1133(8) -0.2161(5) -0.0385(4) 0.083(3) Uani 1 1 d . . .
O4 O 0.9406(5) -0.0319(3) 0.1212(3) 0.0482(17) Uani 1 1 d . . .
HO4 H 0.9343 -0.0347 0.0868 0.058 Uiso 1 1 d R . .
O5 O 1.1721(6) 0.1046(4) 0.3984(3) 0.059(2) Uani 1 1 d . . .
O6 O 1.0940(6) 0.1833(4) 0.4179(3) 0.072(2) Uani 1 1 d . . .
O7 O 1.4166(5) -0.0313(3) 0.1618(3) 0.0497(18) Uani 1 1 d . . .
HO7 H 1.4604 0.0067 0.1699 0.060 Uiso 1 1 d R . .
O8 O 1.0893(6) -0.3447(3) 0.0890(3) 0.059(2) Uani 1 1 d . . .
O9 O 1.2019(6) -0.3782(3) 0.0321(3) 0.062(2) Uani 1 1 d . . .
O10 O 1.3717(5) -0.1019(3) 0.2425(3) 0.0402(15) Uani 1 1 d . . .
HO10 H 1.3698 -0.1407 0.2398 0.048 Uiso 1 1 d R . .
O11 O 1.2879(5) 0.1952(3) 0.3166(3) 0.0519(18) Uani 1 1 d . . .
O12 O 1.3920(6) 0.2328(3) 0.4013(3) 0.070(2) Uani 1 1 d . . .
O13 O 0.2971(5) -0.2963(3) 0.5643(3) 0.0424(16) Uani 1 1 d . . .
HO13 H 0.3145 -0.3234 0.5760 0.051 Uiso 1 1 d R . .
O14 O 0.0806(8) -0.0884(4) 0.5014(4) 0.082(3) Uani 1 1 d . . .
O15 O 0.1213(9) -0.0186(4) 0.5933(4) 0.101(3) Uani 1 1 d D . .
O16 O 0.0793(5) -0.3378(3) 0.5045(3) 0.0424(16) Uani 1 1 d . . .
HO16 H 0.0458 -0.3267 0.5315 0.051 Uiso 1 1 d R . .
O17 O 0.3282(8) -0.5864(4) 0.4052(5) 0.117(4) Uani 1 1 d . . .
O18 O 0.4323(6) -0.4853(4) 0.4140(3) 0.060(2) Uani 1 1 d . . .
O19 O 0.2553(4) -0.2782(3) 0.2883(2) 0.0299(13) Uani 1 1 d . . .
HO19 H 0.2590 -0.3005 0.2540 0.036 Uiso 1 1 d R . .
O20 O 0.4186(6) -0.0166(3) 0.5471(3) 0.0550(19) Uani 1 1 d . . .
O21 O 0.3354(6) 0.0386(3) 0.5133(3) 0.057(2) Uani 1 1 d . . .
O22 O 0.4677(4) -0.2496(3) 0.3439(3) 0.0349(14) Uani 1 1 d . . .
HO22 H 0.4986 -0.2236 0.3285 0.042 Uiso 1 1 d R . .
O23 O 0.0993(5) -0.5487(3) 0.2749(4) 0.061(2) Uani 1 1 d . . .
O24 O 0.2193(5) -0.5965(3) 0.2756(3) 0.0540(19) Uani 1 1 d . . .
O25 O 0.5912(5) 0.4225(3) 0.0282(2) 0.0393(15) Uani 1 1 d . . .
HO25 H 0.6373 0.4526 0.0227 0.047 Uiso 1 1 d R . .
O26 O 0.1951(6) 0.1124(4) -0.0272(4) 0.077(3) Uani 1 1 d . . .
O27 O 0.2466(6) 0.1727(3) 0.0656(4) 0.067(2) Uani 1 1 d D . .
O28 O 0.4252(5) 0.4519(3) 0.0963(2) 0.0359(15) Uani 1 1 d . . .
HO28 H 0.3626 0.4362 0.0803 0.043 Uiso 1 1 d R . .
O29 O 0.9240(6) 0.6974(4) 0.2153(4) 0.075(2) Uani 1 1 d . . .
O30 O 0.9266(5) 0.5936(3) 0.1917(3) 0.0438(16) Uani 1 1 d . . .
O31 O 0.5902(5) 0.3539(3) 0.2859(2) 0.0383(15) Uani 1 1 d . . .
HO31 H 0.5901 0.3836 0.3177 0.046 Uiso 1 1 d R . .
O32 O 0.4970(8) 0.1177(4) 0.0177(4) 0.115(4) Uani 1 1 d . . .
O33 O 0.3709(6) 0.0506(3) 0.0388(3) 0.069(2) Uani 1 1 d . . .
O34 O 0.7633(4) 0.3308(3) 0.2248(3) 0.0380(15) Uani 1 1 d . . .
HO34 H 0.7696 0.2948 0.2253 0.046 Uiso 1 1 d R . .
O35 O 0.6901(5) 0.6335(3) 0.3176(3) 0.056(2) Uani 1 1 d . . .
O36 O 0.8576(5) 0.6820(3) 0.3368(3) 0.055(2) Uani 1 1 d . . .
O37 O 0.2267(6) -0.2334(4) 0.7337(3) 0.066(2) Uiso 1 1 d . . .
H137 H 0.1687 -0.2405 0.7150 0.099 Uiso 1 1 d R . .
H237 H 0.2616 -0.1932 0.7416 0.099 Uiso 1 1 d R . .
O38 O 1.4630(8) -0.1831(5) 0.1835(4) 0.108(3) Uiso 1 1 d . . .
H138 H 1.4466 -0.1828 0.1507 0.162 Uiso 1 1 d R . .
H238 H 1.5275 -0.1646 0.1935 0.162 Uiso 1 1 d R . .
N1 N 0.9799(6) -0.1617(4) 0.1043(3) 0.042(2) Uani 1 1 d . . .
N2 N 1.0175(6) 0.0203(4) 0.2303(3) 0.0370(18) Uani 1 1 d . . .
N3 N 1.2770(6) -0.1481(4) 0.1251(3) 0.0373(18) Uani 1 1 d . . .
N4 N 1.3500(5) 0.0162(3) 0.2734(3) 0.0318(17) Uani 1 1 d . . .
N5 N 0.2281(5) -0.2081(3) 0.5432(3) 0.0321(17) Uani 1 1 d . . .
N6 N 0.2054(6) -0.4016(3) 0.4560(3) 0.0329(17) Uani 1 1 d . . .
N7 N 0.3158(5) -0.1758(3) 0.3867(3) 0.0268(16) Uani 1 1 d . . .
N8 N 0.3343(5) -0.3651(3) 0.3276(3) 0.0252(15) Uani 1 1 d . . .
N9 N 0.4546(5) 0.3233(3) 0.0372(3) 0.0281(16) Uani 1 1 d . . .
N10 N 0.6179(6) 0.5135(3) 0.1440(3) 0.0294(16) Uani 1 1 d . . .
N11 N 0.5462(5) 0.2607(3) 0.1821(3) 0.0274(16) Uani 1 1 d . . .
N12 N 0.7417(5) 0.4490(3) 0.2574(3) 0.0244(15) Uani 1 1 d . . .
N13 N 0.8231(12) -0.3063(8) -0.1077(7) 0.133(4) Uiso 1 1 d D . .
C1 C 0.8630(8) -0.1824(5) 0.1686(5) 0.060(3) Uani 1 1 d . . .
H1A H 0.7887 -0.2044 0.1604 0.072 Uiso 1 1 calc R . .
H1B H 0.8923 -0.1931 0.1989 0.072 Uiso 1 1 calc R . .
C2 C 0.9090(8) -0.2075(5) 0.1150(5) 0.049(3) Uani 1 1 d . . .
C3 C 0.8786(9) -0.2740(6) 0.0798(6) 0.066(3) Uani 1 1 d . . .
H3A H 0.8263 -0.3054 0.0871 0.079 Uiso 1 1 calc R . .
C4 C 0.9280(10) -0.2922(5) 0.0339(6) 0.075(4) Uani 1 1 d . . .
H4A H 0.9120 -0.3375 0.0110 0.090 Uiso 1 1 calc R . .
C5 C 1.0014(9) -0.2462(5) 0.0196(5) 0.062(3) Uani 1 1 d . . .
C6 C 1.0249(8) -0.1796(5) 0.0584(4) 0.047(3) Uani 1 1 d . . .
H6A H 1.0745 -0.1465 0.0515 0.057 Uiso 1 1 calc R . .
C7 C 1.0530(11) -0.2665(7) -0.0289(5) 0.074(4) Uani 1 1 d . . .
C8 C 1.1674(11) -0.2295(7) -0.0882(5) 0.0922(19) Uani 1 1 d . . .
H8A H 1.2345 -0.1954 -0.0788 0.111 Uiso 1 1 calc R . .
H8B H 1.1784 -0.2727 -0.0978 0.111 Uiso 1 1 calc R . .
C9 C 1.1060(11) -0.2292(7) -0.1369(5) 0.0922(19) Uani 1 1 d . . .
H9A H 1.1411 -0.2383 -0.1697 0.138 Uiso 1 1 calc R . .
H9B H 1.0962 -0.1862 -0.1274 0.138 Uiso 1 1 calc R . .
H9C H 1.0398 -0.2631 -0.1461 0.138 Uiso 1 1 calc R . .
C10 C 0.8990(8) 0.0162(6) 0.1529(4) 0.057(3) Uani 1 1 d . . .
H10A H 0.8262 -0.0045 0.1525 0.068 Uiso 1 1 calc R . .
H10B H 0.9043 0.0492 0.1356 0.068 Uiso 1 1 calc R . .
C11 C 0.9559(8) 0.0501(5) 0.2144(4) 0.047(3) Uani 1 1 d . . .
C12 C 0.9427(8) 0.1065(5) 0.2517(5) 0.054(3) Uani 1 1 d . . .
H12A H 0.8983 0.1258 0.2395 0.065 Uiso 1 1 calc R . .
C13 C 0.9945(8) 0.1354(5) 0.3074(5) 0.055(3) Uani 1 1 d . . .
H13A H 0.9885 0.1755 0.3329 0.066 Uiso 1 1 calc R . .
C14 C 1.0551(7) 0.1041(5) 0.3247(4) 0.043(2) Uani 1 1 d . . .
C15 C 1.0654(6) 0.0473(4) 0.2848(4) 0.037(2) Uani 1 1 d . . .
H15A H 1.1080 0.0264 0.2964 0.045 Uiso 1 1 calc R . .
C16 C 1.1136(8) 0.1288(5) 0.3839(4) 0.044(2) Uani 1 1 d . . .
C17 C 1.1477(11) 0.2134(7) 0.4767(6) 0.0922(19) Uani 1 1 d . . .
H17A H 1.2210 0.2187 0.4778 0.111 Uiso 1 1 calc R . .
H17B H 1.1197 0.1860 0.4982 0.111 Uiso 1 1 calc R . .
C18 C 1.1303(11) 0.2810(7) 0.5017(6) 0.0922(19) Uani 1 1 d . . .
H18A H 1.1644 0.3039 0.5412 0.138 Uiso 1 1 calc R . .
H18B H 1.0573 0.2748 0.5000 0.138 Uiso 1 1 calc R . .
H18C H 1.1581 0.3073 0.4797 0.138 Uiso 1 1 calc R . .
C19 C 1.4093(8) -0.0693(5) 0.1033(4) 0.047(3) Uani 1 1 d . . .
H19A H 1.4780 -0.0686 0.0943 0.056 Uiso 1 1 calc R . .
H19B H 1.3792 -0.0501 0.0800 0.056 Uiso 1 1 calc R . .
C20 C 1.3435(7) -0.1400(5) 0.0891(4) 0.037(2) Uani 1 1 d . . .
C21 C 1.3498(8) -0.1929(5) 0.0436(4) 0.049(3) Uani 1 1 d . . .
H21A H 1.3942 -0.1856 0.0180 0.059 Uiso 1 1 calc R . .
C22 C 1.2922(8) -0.2571(5) 0.0347(4) 0.046(3) Uani 1 1 d . . .
H22A H 1.2978 -0.2935 0.0040 0.055 Uiso 1 1 calc R . .
C23 C 1.2264(7) -0.2656(4) 0.0723(4) 0.037(2) Uani 1 1 d . . .
C24 C 1.2183(6) -0.2119(4) 0.1162(4) 0.032(2) Uani 1 1 d . . .
H24A H 1.1715 -0.2186 0.1409 0.039 Uiso 1 1 calc R . .
C25 C 1.1634(9) -0.3327(5) 0.0669(4) 0.046(3) Uani 1 1 d . . .
C26 C 1.1511(11) -0.4476(7) 0.0206(5) 0.0922(19) Uani 1 1 d . . .
H26A H 1.0932 -0.4523 0.0414 0.111 Uiso 1 1 calc R . .
H26B H 1.1991 -0.4671 0.0328 0.111 Uiso 1 1 calc R . .
C27 C 1.1148(11) -0.4810(7) -0.0418(5) 0.0922(19) Uani 1 1 d . . .
H27A H 1.0808 -0.5278 -0.0514 0.138 Uiso 1 1 calc R . .
H27B H 1.1728 -0.4755 -0.0618 0.138 Uiso 1 1 calc R . .
H27C H 1.0669 -0.4614 -0.0532 0.138 Uiso 1 1 calc R . .
C28 C 1.4398(8) -0.0550(5) 0.2924(5) 0.048(3) Uani 1 1 d . . .
H28A H 1.5103 -0.0461 0.2845 0.058 Uiso 1 1 calc R . .
H28B H 1.4359 -0.0727 0.3227 0.058 Uiso 1 1 calc R . .
C29 C 1.4129(7) 0.0077(4) 0.3118(4) 0.035(2) Uani 1 1 d . . .
C30 C 1.4494(7) 0.0547(4) 0.3646(4) 0.038(2) Uani 1 1 d . . .
H30A H 1.4912 0.0473 0.3907 0.046 Uiso 1 1 calc R . .
C31 C 1.4271(7) 0.1131(5) 0.3811(4) 0.042(2) Uani 1 1 d . . .
H31A H 1.4518 0.1457 0.4182 0.051 Uiso 1 1 calc R . .
C32 C 1.3657(7) 0.1224(4) 0.3403(4) 0.035(2) Uani 1 1 d . . .
C33 C 1.3274(6) 0.0723(4) 0.2875(4) 0.030(2) Uani 1 1 d . . .
H33A H 1.2841 0.0779 0.2608 0.036 Uiso 1 1 calc R . .
C34 C 1.3425(7) 0.1869(4) 0.3515(4) 0.040(2) Uani 1 1 d . . .
C35 C 1.3799(9) 0.2984(5) 0.4145(5) 0.067(3) Uani 1 1 d . . .
H35A H 1.3863 0.3109 0.3812 0.080 Uiso 1 1 calc R . .
H35B H 1.3125 0.2985 0.4252 0.080 Uiso 1 1 calc R . .
C36 C 1.4612(12) 0.3442(5) 0.4620(6) 0.107(6) Uani 1 1 d . . .
H36A H 1.4566 0.3887 0.4724 0.160 Uiso 1 1 calc R . .
H36B H 1.5273 0.3434 0.4507 0.160 Uiso 1 1 calc R . .
H36C H 1.4538 0.3311 0.4945 0.160 Uiso 1 1 calc R . .
C37 C 0.3246(8) -0.2342(5) 0.6094(4) 0.044(2) Uani 1 1 d . . .
H37A H 0.3993 -0.2143 0.6164 0.053 Uiso 1 1 calc R . .
H37B H 0.3044 -0.2402 0.6442 0.053 Uiso 1 1 calc R . .
C38 C 0.2757(7) -0.1884(4) 0.5973(4) 0.036(2) Uani 1 1 d . . .
C39 C 0.2765(8) -0.1295(5) 0.6386(4) 0.050(3) Uani 1 1 d . . .
H39A H 0.3098 -0.1164 0.6762 0.059 Uiso 1 1 calc R . .
C40 C 0.2281(8) -0.0892(5) 0.6245(4) 0.048(3) Uani 1 1 d . . .
H40A H 0.2289 -0.0485 0.6522 0.058 Uiso 1 1 calc R . .
C41 C 0.1785(8) -0.1104(5) 0.5688(4) 0.043(2) Uani 1 1 d . . .
C42 C 0.1821(7) -0.1699(4) 0.5293(4) 0.033(2) Uani 1 1 d . . .
H42A H 0.1506 -0.1839 0.4912 0.040 Uiso 1 1 calc R . .
C43 C 0.1191(10) -0.0741(5) 0.5497(6) 0.062(3) Uani 1 1 d . . .
C44 C 0.0924(11) 0.0298(6) 0.5769(7) 0.105(3) Uani 1 1 d D . .
H44A H 0.1359 0.0751 0.6001 0.126 Uiso 1 1 calc R . .
H44B H 0.0934 0.0212 0.5362 0.126 Uiso 1 1 calc R . .
C45 C -0.0091(10) 0.0173(7) 0.5894(7) 0.105(3) Uani 1 1 d D . .
H45A H -0.0410 0.0464 0.5799 0.157 Uiso 1 1 calc R . .
H45B H -0.0069 0.0257 0.6299 0.157 Uiso 1 1 calc R . .
H45C H -0.0487 -0.0285 0.5670 0.157 Uiso 1 1 calc R . .
C46 C 0.0318(7) -0.4061(5) 0.4694(5) 0.051(3) Uani 1 1 d . . .
H46A H -0.0108 -0.4098 0.4354 0.061 Uiso 1 1 calc R . .
H46B H -0.0130 -0.4275 0.4907 0.061 Uiso 1 1 calc R . .
C47 C 0.1089(8) -0.4411(4) 0.4512(4) 0.040(2) Uani 1 1 d . . .
C48 C 0.0852(9) -0.5087(5) 0.4307(4) 0.054(3) Uani 1 1 d . . .
H48A H 0.0167 -0.5352 0.4251 0.065 Uiso 1 1 calc R . .
C49 C 0.1575(9) -0.5372(5) 0.4186(5) 0.057(3) Uani 1 1 d . . .
H49A H 0.1407 -0.5835 0.4056 0.069 Uiso 1 1 calc R . .
C50 C 0.2583(9) -0.4984(4) 0.4252(4) 0.047(3) Uani 1 1 d . . .
C51 C 0.2767(8) -0.4302(4) 0.4424(4) 0.037(2) Uani 1 1 d . . .
H51A H 0.3435 -0.4034 0.4443 0.045 Uiso 1 1 calc R . .
C52 C 0.3428(10) -0.5282(6) 0.4134(5) 0.066(3) Uani 1 1 d . . .
C53 C 0.5179(13) -0.5095(7) 0.4008(7) 0.103(5) Uani 1 1 d . . .
H53A H 0.5291 -0.5323 0.4259 0.124 Uiso 1 1 calc R . .
H53B H 0.5022 -0.5417 0.3612 0.124 Uiso 1 1 calc R . .
C54 C 0.6092(12) -0.4568(8) 0.4078(7) 0.104(6) Uani 1 1 d . . .
H54A H 0.6654 -0.4747 0.3986 0.156 Uiso 1 1 calc R . .
H54B H 0.6255 -0.4253 0.4471 0.156 Uiso 1 1 calc R . .
H54C H 0.5987 -0.4348 0.3823 0.156 Uiso 1 1 calc R . .
C55 C 0.2225(7) -0.2231(4) 0.2895(4) 0.040(2) Uani 1 1 d . . .
H55A H 0.1475 -0.2372 0.2805 0.048 Uiso 1 1 calc R . .
H55B H 0.2503 -0.2072 0.2603 0.048 Uiso 1 1 calc R . .
C56 C 0.2581(6) -0.1681(4) 0.3471(4) 0.031(2) Uani 1 1 d . . .
C57 C 0.2297(8) -0.1111(4) 0.3573(4) 0.041(2) Uani 1 1 d . . .
H57A H 0.1875 -0.1077 0.3288 0.049 Uiso 1 1 calc R . .
C58 C 0.2647(8) -0.0602(5) 0.4098(4) 0.043(2) Uani 1 1 d . . .
H58A H 0.2464 -0.0213 0.4177 0.051 Uiso 1 1 calc R . .
C59 C 0.3274(6) -0.0661(4) 0.4515(4) 0.0276(19) Uani 1 1 d . . .
C60 C 0.3495(6) -0.1249(4) 0.4383(4) 0.031(2) Uani 1 1 d . . .
H60A H 0.3902 -0.1299 0.4665 0.037 Uiso 1 1 calc R . .
C61 C 0.3688(7) -0.0129(4) 0.5088(4) 0.039(2) Uani 1 1 d . . .
C62 C 0.3599(12) 0.0933(6) 0.5682(7) 0.105(3) Uani 1 1 d . . .
H62A H 0.4342 0.1121 0.5810 0.126 Uiso 1 1 calc R . .
H62B H 0.3279 0.0790 0.5972 0.126 Uiso 1 1 calc R . .
C63 C 0.3169(11) 0.1427(6) 0.5574(7) 0.105(3) Uani 1 1 d . . .
H63A H 0.3296 0.1812 0.5926 0.157 Uiso 1 1 calc R . .
H63B H 0.2436 0.1228 0.5439 0.157 Uiso 1 1 calc R . .
H63C H 0.3496 0.1562 0.5286 0.157 Uiso 1 1 calc R . .
C64 C 0.5094(6) -0.3024(4) 0.3327(4) 0.041(2) Uani 1 1 d . . .
H64A H 0.5553 -0.2951 0.3669 0.050 Uiso 1 1 calc R . .
H64B H 0.5499 -0.3035 0.3018 0.050 Uiso 1 1 calc R . .
C65 C 0.4268(6) -0.3670(4) 0.3158(3) 0.0279(19) Uani 1 1 d . . .
C66 C 0.4487(7) -0.4262(4) 0.2923(4) 0.036(2) Uani 1 1 d . . .
H66A H 0.5146 -0.4264 0.2842 0.043 Uiso 1 1 calc R . .
C67 C 0.3702(7) -0.4857(4) 0.2812(4) 0.038(2) Uani 1 1 d . . .
H67A H 0.3834 -0.5264 0.2666 0.046 Uiso 1 1 calc R . .
C68 C 0.2744(6) -0.4840(4) 0.2915(4) 0.029(2) Uani 1 1 d . . .
C69 C 0.2577(6) -0.4232(4) 0.3148(3) 0.0281(19) Uani 1 1 d . . .
H69A H 0.1917 -0.4220 0.3219 0.034 Uiso 1 1 calc R . .
C70 C 0.1871(7) -0.5460(4) 0.2804(4) 0.039(2) Uani 1 1 d . . .
C71 C 0.1434(8) -0.6603(5) 0.2638(6) 0.064(3) Uani 1 1 d . . .
H71A H 0.1045 -0.6770 0.2251 0.077 Uiso 1 1 calc R . .
H71B H 0.0952 -0.6552 0.2910 0.077 Uiso 1 1 calc R . .
C72 C 0.1944(11) -0.7089(6) 0.2687(8) 0.108(6) Uani 1 1 d . . .
H72A H 0.1428 -0.7513 0.2606 0.162 Uiso 1 1 calc R . .
H72B H 0.2319 -0.6927 0.3072 0.162 Uiso 1 1 calc R . .
H72C H 0.2415 -0.7142 0.2415 0.162 Uiso 1 1 calc R . .
C73 C 0.5435(8) 0.3715(4) -0.0245(4) 0.041(2) Uani 1 1 d . . .
H73A H 0.5955 0.3564 -0.0455 0.049 Uiso 1 1 calc R . .
H73B H 0.5066 0.3882 -0.0473 0.049 Uiso 1 1 calc R . .
C74 C 0.4708(6) 0.3153(4) -0.0161(4) 0.031(2) Uani 1 1 d . . .
C75 C 0.4189(8) 0.2566(5) -0.0622(4) 0.049(3) Uani 1 1 d . . .
H75A H 0.4318 0.2516 -0.0994 0.058 Uiso 1 1 calc R . .
C76 C 0.3491(8) 0.2061(5) -0.0535(5) 0.053(3) Uani 1 1 d . . .
H76A H 0.3161 0.1657 -0.0842 0.064 Uiso 1 1 calc R . .
C77 C 0.3276(7) 0.2155(5) 0.0020(4) 0.041(2) Uani 1 1 d . . .
C78 C 0.3837(7) 0.2737(4) 0.0459(4) 0.037(2) Uani 1 1 d . . .
H78A H 0.3726 0.2795 0.0835 0.044 Uiso 1 1 calc R . .
C79 C 0.2518(8) 0.1621(5) 0.0109(5) 0.048(3) Uani 1 1 d . . .
C80 C 0.1669(11) 0.1248(7) 0.0782(6) 0.096(2) Uani 1 1 d D . .
H80A H 0.1869 0.0851 0.0732 0.116 Uiso 1 1 calc R . .
H80B H 0.1026 0.1116 0.0522 0.116 Uiso 1 1 calc R . .
C81 C 0.1533(11) 0.1557(7) 0.1374(6) 0.096(2) Uani 1 1 d D . .
H81A H 0.1058 0.1231 0.1481 0.145 Uiso 1 1 calc R . .
H81B H 0.1261 0.1919 0.1409 0.145 Uiso 1 1 calc R . .
H81C H 0.2189 0.1727 0.1625 0.145 Uiso 1 1 calc R . .
C82 C 0.4464(7) 0.5203(4) 0.1333(4) 0.039(2) Uani 1 1 d . . .
H82A H 0.4137 0.5230 0.1672 0.047 Uiso 1 1 calc R . .
H82B H 0.4180 0.5432 0.1131 0.047 Uiso 1 1 calc R . .
C83 C 0.5593(7) 0.5528(4) 0.1511(3) 0.033(2) Uani 1 1 d . . .
C84 C 0.6005(8) 0.6210(5) 0.1747(4) 0.045(2) Uani 1 1 d . . .
H84A H 0.5573 0.6476 0.1802 0.054 Uiso 1 1 calc R . .
C85 C 0.7064(8) 0.6503(4) 0.1904(4) 0.046(3) Uani 1 1 d . . .
H85A H 0.7359 0.6967 0.2061 0.056 Uiso 1 1 calc R . .
C86 C 0.7668(7) 0.6090(4) 0.1821(4) 0.035(2) Uani 1 1 d . . .
C87 C 0.7207(7) 0.5410(4) 0.1589(4) 0.033(2) Uani 1 1 d . . .
H87A H 0.7620 0.5132 0.1535 0.039 Uiso 1 1 calc R . .
C88 C 0.8808(8) 0.6393(5) 0.1978(4) 0.048(3) Uani 1 1 d . . .
C89 C 1.0389(11) 0.6184(7) 0.2068(7) 0.096(2) Uani 1 1 d . . .
H89A H 1.0685 0.6467 0.1863 0.116 Uiso 1 1 calc R . .
H89B H 1.0601 0.6440 0.2481 0.116 Uiso 1 1 calc R . .
C90 C 1.0716(11) 0.5590(7) 0.1895(6) 0.096(2) Uani 1 1 d . . .
H90A H 1.1458 0.5720 0.1981 0.145 Uiso 1 1 calc R . .
H90B H 1.0490 0.5340 0.1487 0.145 Uiso 1 1 calc R . .
H90C H 1.0416 0.5316 0.2102 0.145 Uiso 1 1 calc R . .
C91 C 0.5193(9) 0.2939(5) 0.2804(4) 0.055(3) Uani 1 1 d . . .
H91A H 0.4546 0.3014 0.2903 0.066 Uiso 1 1 calc R . .
H91B H 0.5450 0.2774 0.3075 0.066 Uiso 1 1 calc R . .
C92 C 0.4995(7) 0.2426(5) 0.2213(4) 0.041(2) Uani 1 1 d . . .
C93 C 0.4331(10) 0.1801(6) 0.2076(4) 0.076(4) Uani 1 1 d . . .
H93A H 0.3993 0.1689 0.2357 0.091 Uiso 1 1 calc R . .
C94 C 0.4162(9) 0.1341(5) 0.1534(5) 0.067(4) Uani 1 1 d . . .
H94A H 0.3716 0.0909 0.1442 0.080 Uiso 1 1 calc R . .
C95 C 0.4645(7) 0.1509(4) 0.1121(4) 0.040(2) Uani 1 1 d . . .
C96 C 0.5294(6) 0.2159(4) 0.1294(4) 0.035(2) Uani 1 1 d . . .
H96A H 0.5632 0.2287 0.1020 0.042 Uiso 1 1 calc R . .
C97 C 0.4477(8) 0.1049(5) 0.0518(4) 0.047(3) Uani 1 1 d . . .
C98 C 0.3460(11) 0.0044(6) -0.0202(6) 0.100(3) Uani 1 1 d . . .
H98A H 0.3941 -0.0212 -0.0283 0.120 Uiso 1 1 calc R . .
H98B H 0.3496 0.0282 -0.0462 0.120 Uiso 1 1 calc R . .
C99 C 0.2390(11) -0.0405(6) -0.0279(6) 0.100(3) Uani 1 1 d . . .
H99A H 0.2192 -0.0730 -0.0669 0.149 Uiso 1 1 calc R . .
H99B H 0.1922 -0.0146 -0.0202 0.149 Uiso 1 1 calc R . .
H99C H 0.2365 -0.0632 -0.0015 0.149 Uiso 1 1 calc R . .
C100 C 0.8562(7) 0.3835(5) 0.2534(5) 0.054(3) Uani 1 1 d . . .
H10C H 0.9069 0.3824 0.2276 0.065 Uiso 1 1 calc R . .
H10D H 0.8839 0.3773 0.2869 0.065 Uiso 1 1 calc R . .
C101 C 0.8381(6) 0.4501(4) 0.2724(3) 0.032(2) Uani 1 1 d . . .
C102 C 0.9164(7) 0.5060(4) 0.3021(4) 0.039(2) Uani 1 1 d . . .
H10E H 0.9818 0.5037 0.3118 0.046 Uiso 1 1 calc R . .
C103 C 0.8996(7) 0.5663(4) 0.3179(4) 0.037(2) Uani 1 1 d . . .
H10F H 0.9538 0.6057 0.3374 0.044 Uiso 1 1 calc R . .
C104 C 0.7995(6) 0.5684(4) 0.3046(3) 0.0251(18) Uani 1 1 d . . .
C105 C 0.7248(6) 0.5086(4) 0.2752(3) 0.0264(19) Uani 1 1 d . . .
H10G H 0.6576 0.5091 0.2670 0.032 Uiso 1 1 calc R . .
C106 C 0.7746(7) 0.6304(4) 0.3202(4) 0.039(2) Uani 1 1 d . . .
C107 C 0.8459(11) 0.7459(6) 0.3519(7) 0.100(3) Uani 1 1 d . . .
H10H H 0.8090 0.7551 0.3844 0.120 Uiso 1 1 calc R . .
H10I H 0.8066 0.7483 0.3196 0.120 Uiso 1 1 calc R . .
C108 C 0.9495(11) 0.7949(6) 0.3673(7) 0.100(3) Uani 1 1 d . . .
H10J H 0.9437 0.8391 0.3780 0.149 Uiso 1 1 calc R . .
H10L H 0.9850 0.7856 0.3347 0.149 Uiso 1 1 calc R . .
H10M H 0.9876 0.7921 0.3992 0.149 Uiso 1 1 calc R . .
C109 C 0.8203(14) -0.4268(8) -0.1216(8) 0.133(4) Uiso 1 1 d D . .
H10K H 0.8896 -0.4286 -0.1242 0.199 Uiso 1 1 calc R . .
H10N H 0.7739 -0.4610 -0.1553 0.199 Uiso 1 1 calc R . .
H10O H 0.7999 -0.4340 -0.0877 0.199 Uiso 1 1 calc R . .
C110 C 0.8166(15) -0.3633(9) -0.1182(8) 0.133(4) Uiso 1 1 d D . .

loop_
_atom_site_aniso_label
_atom_site_aniso_U_11
_atom_site_aniso_U_22
_atom_site_aniso_U_33
_atom_site_aniso_U_23
_atom_site_aniso_U_13
_atom_site_aniso_U_12
Ni1 0.0301(6) 0.0298(6) 0.0365(7) 0.0135(5) 0.0006(5) 0.0040(5)
Ni2 0.0312(6) 0.0270(6) 0.0289(6) 0.0075(5) 0.0057(5) 0.0048(5)
Ni3 0.0336(6) 0.0260(6) 0.0289(6) 0.0114(5) 0.0084(5) 0.0103(5)
Ni4 0.0253(6) 0.0196(5) 0.0268(6) 0.0071(5) 0.0051(4) 0.0080(4)
Ni5 0.0300(6) 0.0217(6) 0.0254(6) 0.0069(5) 0.0026(5) 0.0071(5)
Ni6 0.0250(6) 0.0219(6) 0.0257(6) 0.0077(5) 0.0031(4) 0.0062(4)
Br1 0.0401(5) 0.0326(5) 0.0344(5) 0.0171(4) 0.0039(4) 0.0021(4)
Br2 0.0356(5) 0.0368(5) 0.0320(5) 0.0182(4) 0.0072(4) 0.0112(4)
Br3 0.0244(4) 0.0271(4) 0.0289(5) 0.0097(4) 0.0054(3) 0.0076(3)
Br4 0.0280(5) 0.0282(5) 0.0322(5) 0.0121(4) 0.0028(4) 0.0101(4)
Br5 0.0315(5) 0.0253(4) 0.0292(5) 0.0099(4) 0.0104(4) 0.0108(4)
Br6 0.0274(4) 0.0299(5) 0.0274(5) 0.0091(4) 0.0062(4) 0.0115(4)
Br7 0.0564(6) 0.0348(5) 0.0406(6) 0.0176(4) -0.0080(5) 0.0042(5)
Br8 0.0767(8) 0.0426(6) 0.0429(6) 0.0208(5) -0.0071(5) 0.0130(5)
Br9 0.0690(8) 0.0563(7) 0.0619(8) 0.0212(6) 0.0211(6) 0.0180(6)
Br10 0.1029(11) 0.1166(12) 0.0491(7) 0.0268(7) 0.0331(7) 0.0785(10)
Br11 0.0543(13) 0.0645(14) 0.0778(15) 0.0372(11) 0.0148(10) 0.0059(10)
Br12 0.116(4) 0.249(8) 0.093(4) -0.003(4) 0.060(3) 0.002(4)
Br13 0.0537(11) 0.106(2) 0.0850(15) -0.0129(12) -0.0001(10) -0.0201(10)
Br14 0.049(4) 0.205(13) 0.136(7) 0.065(7) -0.005(4) -0.007(5)
O1 0.030(4) 0.055(5) 0.099(6) 0.035(4) 0.025(4) 0.010(3)
O2 0.086(7) 0.057(6) 0.124(8) -0.014(6) -0.003(6) 0.030(5)
O3 0.117(8) 0.068(6) 0.063(6) 0.010(5) 0.025(5) 0.045(6)
O4 0.050(4) 0.051(4) 0.044(4) 0.017(3) -0.007(3) 0.020(3)
O5 0.065(5) 0.056(5) 0.047(5) 0.007(4) 0.000(4) 0.023(4)
O6 0.086(6) 0.073(6) 0.043(5) -0.008(4) 0.004(4) 0.043(5)
O7 0.043(4) 0.040(4) 0.044(4) 0.004(3) 0.015(3) -0.007(3)
O8 0.055(5) 0.043(4) 0.074(5) 0.017(4) 0.029(4) 0.011(4)
O9 0.080(5) 0.035(4) 0.055(5) 0.003(4) 0.036(4) 0.009(4)
O10 0.043(4) 0.031(3) 0.045(4) 0.009(3) 0.001(3) 0.015(3)
O11 0.065(5) 0.042(4) 0.057(5) 0.022(4) 0.000(4) 0.026(4)
O12 0.084(6) 0.033(4) 0.068(5) -0.006(4) -0.027(4) 0.021(4)
O13 0.052(4) 0.038(4) 0.042(4) 0.019(3) 0.003(3) 0.017(3)
O14 0.126(8) 0.061(6) 0.067(6) 0.012(5) 0.003(6) 0.059(6)
O15 0.180(10) 0.070(6) 0.078(6) 0.013(5) 0.027(6) 0.097(7)
O16 0.041(4) 0.045(4) 0.043(4) 0.018(3) 0.020(3) 0.012(3)
O17 0.106(8) 0.038(5) 0.193(12) 0.024(6) -0.015(7) 0.034(5)
O18 0.079(6) 0.048(5) 0.070(5) 0.024(4) 0.026(4) 0.042(4)
O19 0.045(4) 0.028(3) 0.015(3) 0.005(2) 0.002(3) 0.014(3)
O20 0.071(5) 0.050(4) 0.034(4) -0.002(3) -0.012(4) 0.031(4)
O21 0.072(5) 0.030(4) 0.055(5) -0.003(3) -0.015(4) 0.027(4)
O22 0.033(3) 0.027(3) 0.050(4) 0.017(3) 0.019(3) 0.012(3)
O23 0.024(4) 0.033(4) 0.122(7) 0.022(4) 0.017(4) 0.012(3)
O24 0.038(4) 0.028(4) 0.093(6) 0.020(4) 0.007(4) 0.011(3)
O25 0.049(4) 0.038(4) 0.028(3) 0.016(3) 0.006(3) 0.004(3)
O26 0.071(5) 0.042(5) 0.080(6) 0.011(4) -0.033(5) -0.018(4)
O27 0.067(5) 0.045(5) 0.072(6) 0.023(4) 0.019(4) -0.009(4)
O28 0.042(4) 0.030(3) 0.035(3) 0.008(3) -0.004(3) 0.018(3)
O29 0.059(5) 0.035(5) 0.102(7) 0.007(4) 0.012(5) -0.004(4)
O30 0.034(4) 0.035(4) 0.050(4) 0.016(3) 0.000(3) -0.006(3)
O31 0.046(4) 0.030(3) 0.027(3) 0.004(3) 0.006(3) 0.002(3)
O32 0.160(10) 0.056(5) 0.059(6) -0.014(4) 0.070(6) -0.036(6)
O33 0.088(6) 0.036(4) 0.050(5) 0.002(4) 0.015(4) -0.014(4)
O34 0.036(4) 0.020(3) 0.055(4) 0.011(3) 0.001(3) 0.011(3)
O35 0.027(4) 0.044(4) 0.085(6) 0.011(4) 0.000(4) 0.013(3)
O36 0.037(4) 0.020(3) 0.088(6) 0.003(3) -0.004(4) 0.006(3)
N1 0.044(5) 0.036(5) 0.046(5) 0.019(4) -0.011(4) 0.008(4)
N2 0.032(4) 0.043(5) 0.043(5) 0.019(4) 0.010(4) 0.017(4)
N3 0.040(5) 0.037(5) 0.031(4) 0.009(4) 0.010(4) 0.012(4)
N4 0.028(4) 0.033(4) 0.031(4) 0.011(3) 0.006(3) 0.007(3)
N5 0.036(4) 0.034(4) 0.027(4) 0.010(3) 0.007(3) 0.013(3)
N6 0.040(5) 0.027(4) 0.036(4) 0.015(3) 0.011(3) 0.012(4)
N7 0.029(4) 0.025(4) 0.025(4) 0.008(3) 0.005(3) 0.008(3)
N8 0.028(4) 0.021(4) 0.026(4) 0.007(3) 0.008(3) 0.010(3)
N9 0.027(4) 0.022(4) 0.032(4) 0.010(3) 0.003(3) 0.006(3)
N10 0.045(5) 0.023(4) 0.021(4) 0.011(3) 0.004(3) 0.009(3)
N11 0.029(4) 0.023(4) 0.029(4) 0.007(3) 0.008(3) 0.008(3)
N12 0.027(4) 0.022(4) 0.025(4) 0.008(3) 0.004(3) 0.011(3)
C1 0.032(6) 0.064(8) 0.098(10) 0.060(7) 0.005(6) -0.001(5)
C2 0.039(6) 0.037(6) 0.066(7) 0.027(6) -0.014(5) -0.001(5)
C3 0.062(8) 0.043(7) 0.073(9) 0.023(7) -0.016(7) -0.010(6)
C4 0.077(9) 0.024(6) 0.087(10) -0.003(6) -0.033(8) -0.001(6)
C5 0.062(8) 0.041(7) 0.063(8) 0.002(6) -0.013(6) 0.011(6)
C6 0.054(7) 0.038(6) 0.043(6) 0.013(5) 0.004(5) 0.010(5)
C7 0.080(10) 0.057(9) 0.057(8) -0.008(7) -0.003(7) 0.022(7)
C8 0.100(5) 0.084(4) 0.065(4) -0.006(3) 0.011(3) 0.033(4)
C9 0.100(5) 0.084(4) 0.065(4) -0.006(3) 0.011(3) 0.033(4)
C10 0.046(6) 0.077(8) 0.052(7) 0.022(6) 0.007(5) 0.028(6)
C11 0.048(6) 0.048(6) 0.043(6) 0.016(5) 0.011(5) 0.013(5)
C12 0.056(7) 0.065(7) 0.054(7) 0.024(6) 0.005(6) 0.039(6)
C13 0.065(8) 0.044(6) 0.059(7) 0.017(6) 0.018(6) 0.026(6)
C14 0.037(6) 0.037(6) 0.049(6) 0.012(5) 0.006(5) 0.008(5)
C15 0.024(5) 0.041(6) 0.049(6) 0.018(5) 0.005(4) 0.012(4)
C16 0.049(6) 0.033(6) 0.044(6) 0.008(5) 0.019(5) 0.012(5)
C17 0.100(5) 0.084(4) 0.065(4) -0.006(3) 0.011(3) 0.033(4)
C18 0.100(5) 0.084(4) 0.065(4) -0.006(3) 0.011(3) 0.033(4)
C19 0.052(6) 0.048(6) 0.037(6) 0.011(5) 0.020(5) 0.013(5)
C20 0.037(5) 0.039(5) 0.035(5) 0.016(4) 0.014(4) 0.010(4)
C21 0.052(7) 0.056(7) 0.038(6) 0.015(5) 0.012(5) 0.015(5)
C22 0.059(7) 0.037(6) 0.033(6) 0.007(5) 0.015(5) 0.008(5)
C23 0.042(6) 0.029(5) 0.032(5) 0.003(4) 0.010(4) 0.009(4)
C24 0.025(5) 0.033(5) 0.032(5) 0.011(4) 0.010(4) -0.001(4)
C25 0.064(7) 0.037(6) 0.029(5) 0.006(5) 0.008(5) 0.011(5)
C26 0.100(5) 0.084(4) 0.065(4) -0.006(3) 0.011(3) 0.033(4)
C27 0.100(5) 0.084(4) 0.065(4) -0.006(3) 0.011(3) 0.033(4)
C28 0.041(6) 0.040(6) 0.067(7) 0.021(5) 0.006(5) 0.018(5)
C29 0.027(5) 0.039(5) 0.037(5) 0.016(5) 0.003(4) 0.005(4)
C30 0.040(6) 0.028(5) 0.044(6) 0.017(5) -0.008(4) 0.006(4)
C31 0.040(6) 0.042(6) 0.033(5) 0.010(5) -0.006(4) 0.002(5)
C32 0.040(5) 0.031(5) 0.030(5) 0.008(4) 0.010(4) 0.011(4)
C33 0.028(5) 0.025(5) 0.034(5) 0.012(4) 0.006(4) 0.003(4)
C34 0.036(5) 0.030(5) 0.052(6) 0.017(5) 0.016(5) 0.005(4)
C35 0.079(9) 0.031(6) 0.078(9) 0.003(6) 0.000(7) 0.023(6)
C36 0.142(14) 0.028(7) 0.108(12) -0.008(7) -0.058(10) 0.021(8)
C37 0.046(6) 0.045(6) 0.041(6) 0.017(5) 0.002(5) 0.015(5)
C38 0.036(5) 0.033(5) 0.038(6) 0.012(4) 0.013(4) 0.009(4)
C39 0.051(7) 0.046(6) 0.036(6) 0.003(5) 0.005(5) 0.007(5)
C40 0.061(7) 0.032(6) 0.041(6) 0.001(5) 0.016(5) 0.014(5)
C41 0.048(6) 0.035(6) 0.047(6) 0.012(5) 0.022(5) 0.017(5)
C42 0.042(5) 0.029(5) 0.028(5) 0.008(4) 0.007(4) 0.013(4)
C43 0.082(9) 0.035(6) 0.066(8) 0.011(6) 0.026(7) 0.024(6)
C44 0.099(6) 0.060(5) 0.129(7) 0.003(4) -0.014(5) 0.034(4)
C45 0.099(6) 0.060(5) 0.129(7) 0.003(4) -0.014(5) 0.034(4)
C46 0.032(6) 0.054(7) 0.064(7) 0.029(6) 0.019(5) -0.001(5)
C47 0.052(6) 0.034(5) 0.027(5) 0.013(4) 0.000(4) 0.001(5)
C48 0.057(7) 0.042(6) 0.055(7) 0.021(5) -0.003(6) -0.001(6)
C49 0.077(9) 0.032(6) 0.056(7) 0.021(5) -0.005(6) 0.006(6)
C50 0.078(8) 0.021(5) 0.040(6) 0.012(4) -0.002(5) 0.016(5)
C51 0.059(6) 0.026(5) 0.027(5) 0.011(4) 0.004(4) 0.013(5)
C52 0.080(9) 0.033(6) 0.073(9) 0.006(6) -0.012(7) 0.022(6)
C53 0.130(14) 0.084(11) 0.139(14) 0.051(10) 0.045(12) 0.086(11)
C54 0.117(13) 0.126(14) 0.148(15) 0.099(13) 0.087(12) 0.084(12)
C55 0.048(6) 0.043(6) 0.034(5) 0.017(5) 0.003(4) 0.020(5)
C56 0.031(5) 0.027(5) 0.034(5) 0.012(4) 0.002(4) 0.008(4)
C57 0.064(7) 0.032(5) 0.029(5) 0.007(4) 0.003(5) 0.026(5)
C58 0.066(7) 0.033(5) 0.039(6) 0.011(5) 0.020(5) 0.031(5)
C59 0.027(5) 0.020(4) 0.037(5) 0.011(4) 0.004(4) 0.007(4)
C60 0.036(5) 0.028(5) 0.034(5) 0.017(4) 0.000(4) 0.011(4)
C61 0.039(6) 0.030(5) 0.044(6) 0.012(5) 0.008(5) 0.007(4)
C62 0.099(6) 0.060(5) 0.129(7) 0.003(4) -0.014(5) 0.034(4)
C63 0.099(6) 0.060(5) 0.129(7) 0.003(4) -0.014(5) 0.034(4)
C64 0.023(5) 0.040(6) 0.054(6) 0.012(5) 0.010(4) 0.006(4)
C65 0.025(5) 0.028(5) 0.025(5) 0.004(4) 0.008(4) 0.006(4)
C66 0.025(5) 0.034(5) 0.044(6) 0.004(4) 0.010(4) 0.016(4)
C67 0.041(6) 0.027(5) 0.045(6) 0.004(4) 0.007(4) 0.021(4)
C68 0.021(4) 0.025(5) 0.037(5) 0.006(4) 0.003(4) 0.007(4)
C69 0.026(5) 0.024(5) 0.029(5) 0.004(4) 0.002(4) 0.009(4)
C70 0.040(6) 0.022(5) 0.052(6) 0.005(4) 0.008(5) 0.015(4)
C71 0.053(7) 0.038(6) 0.105(10) 0.033(7) 0.021(7) 0.010(5)
C72 0.080(10) 0.049(8) 0.191(17) 0.043(10) -0.006(11) 0.023(7)
C73 0.061(7) 0.039(6) 0.020(5) 0.006(4) 0.009(4) 0.018(5)
C74 0.027(5) 0.033(5) 0.034(5) 0.012(4) 0.009(4) 0.015(4)
C75 0.059(7) 0.048(6) 0.024(5) -0.001(5) -0.005(5) 0.015(5)
C76 0.051(7) 0.028(6) 0.058(7) 0.000(5) -0.013(5) 0.005(5)
C77 0.040(6) 0.034(5) 0.034(6) 0.000(4) -0.011(4) 0.010(4)
C78 0.033(5) 0.035(5) 0.036(5) 0.009(4) -0.001(4) 0.009(4)
C79 0.040(6) 0.036(6) 0.055(7) 0.016(5) -0.009(5) -0.001(5)
C80 0.090(5) 0.084(5) 0.097(5) 0.043(5) 0.020(4) -0.011(4)
C81 0.090(5) 0.084(5) 0.097(5) 0.043(5) 0.020(4) -0.011(4)
C82 0.044(6) 0.037(5) 0.037(5) 0.010(4) 0.003(4) 0.019(5)
C83 0.054(6) 0.024(5) 0.019(4) 0.004(4) 0.000(4) 0.016(4)
C84 0.059(7) 0.035(6) 0.042(6) 0.012(5) 0.008(5) 0.020(5)
C85 0.067(7) 0.020(5) 0.044(6) 0.010(4) 0.012(5) 0.004(5)
C86 0.046(6) 0.025(5) 0.028(5) 0.005(4) 0.003(4) 0.007(4)
C87 0.034(5) 0.023(5) 0.031(5) 0.008(4) -0.005(4) 0.001(4)
C88 0.058(7) 0.029(6) 0.041(6) 0.012(5) -0.001(5) -0.007(5)
C89 0.090(5) 0.084(5) 0.097(5) 0.043(5) 0.020(4) -0.011(4)
C90 0.090(5) 0.084(5) 0.097(5) 0.043(5) 0.020(4) -0.011(4)
C91 0.068(8) 0.051(7) 0.034(6) 0.016(5) 0.018(5) 0.000(6)
C92 0.041(6) 0.039(6) 0.028(5) 0.011(4) 0.002(4) -0.007(4)
C93 0.094(10) 0.071(8) 0.027(6) 0.018(6) 0.016(6) -0.027(7)
C94 0.085(9) 0.044(7) 0.046(7) 0.016(6) 0.017(6) -0.017(6)
C95 0.041(6) 0.023(5) 0.049(6) 0.013(4) 0.014(5) 0.000(4)
C96 0.032(5) 0.035(5) 0.041(6) 0.020(5) 0.011(4) 0.008(4)
C97 0.061(7) 0.025(5) 0.046(6) 0.008(5) 0.015(5) 0.006(5)
C98 0.106(6) 0.039(4) 0.113(6) 0.001(4) -0.007(5) 0.002(3)
C99 0.106(6) 0.039(4) 0.113(6) 0.001(4) -0.007(5) 0.002(3)
C100 0.031(6) 0.033(6) 0.089(9) 0.014(6) -0.002(5) 0.008(4)
C101 0.029(5) 0.035(5) 0.026(5) 0.003(4) 0.000(4) 0.014(4)
C102 0.021(5) 0.035(5) 0.056(6) 0.012(5) 0.003(4) 0.011(4)
C103 0.026(5) 0.031(5) 0.043(6) 0.007(4) 0.001(4) 0.004(4)
C104 0.027(5) 0.022(4) 0.021(4) 0.004(4) -0.002(3) 0.007(4)
C105 0.025(5) 0.026(5) 0.028(5) 0.009(4) 0.000(4) 0.011(4)
C106 0.030(5) 0.036(6) 0.037(5) -0.002(4) 0.001(4) 0.013(4)
C107 0.106(6) 0.039(4) 0.113(6) 0.001(4) -0.007(5) 0.002(3)
C108 0.106(6) 0.039(4) 0.113(6) 0.001(4) -0.007(5) 0.002(3)

loop_
_atom_type_symbol
_atom_type_description
_atom_type_scat_dispersion_real
_atom_type_scat_dispersion_imag
_atom_type_scat_source
C C 0.0033 0.0016 'International Tables Vol C Tables 4.2.6.8 and 6.1.1.4'
H H 0.0000 0.0000 'International Tables Vol C Tables 4.2.6.8 and 6.1.1.4'
N N 0.0061 0.0033 'International Tables Vol C Tables 4.2.6.8 and 6.1.1.4'
O O 0.0106 0.0060 'International Tables Vol C Tables 4.2.6.8 and 6.1.1.4'
Ni Ni 0.3393 1.1124 'International Tables Vol C Tables 4.2.6.8 and 6.1.1.4'
Br Br -0.2901 2.4595 'International Tables Vol C Tables 4.2.6.8 and 6.1.1.4'

loop_
_geom_angle_atom_site_label_1
_geom_angle_atom_site_label_2
_geom_angle_atom_site_label_3
_geom_angle
_geom_angle_site_symmetry_1
_geom_angle_site_symmetry_3
_geom_angle_publ_flag
O1 Ni1 N2 89.1(3) . . ?
O1 Ni1 O4 89.5(3) . . ?
N2 Ni1 O4 78.6(3) . . ?
O1 Ni1 N1 77.7(3) . . ?
N2 Ni1 N1 164.8(3) . . ?
O4 Ni1 N1 93.6(3) . . ?
O1 Ni1 Br1 176.1(2) . . ?
N2 Ni1 Br1 94.6(2) . . ?
O4 Ni1 Br1 92.36(19) . . ?
N1 Ni1 Br1 98.8(2) . . ?
O1 Ni1 Br2 91.8(2) . . ?
N2 Ni1 Br2 99.5(2) . . ?
O4 Ni1 Br2 177.68(19) . . ?
N1 Ni1 Br2 88.6(2) . . ?
Br1 Ni1 Br2 86.41(4) . . ?
N3 Ni2 O7 78.9(3) . . ?
N3 Ni2 N4 162.1(3) . . ?
O7 Ni2 N4 90.7(3) . . ?
N3 Ni2 O10 87.8(3) . . ?
O7 Ni2 O10 92.8(3) . . ?
N4 Ni2 O10 78.2(3) . . ?
N3 Ni2 Br2 98.6(2) . . ?
O7 Ni2 Br2 172.8(2) . . ?
N4 Ni2 Br2 93.40(19) . . ?
O10 Ni2 Br2 93.89(17) . . ?
N3 Ni2 Br1 94.0(2) . . ?
O7 Ni2 Br1 88.0(2) . . ?
N4 Ni2 Br1 100.2(2) . . ?
O10 Ni2 Br1 178.14(17) . . ?
Br2 Ni2 Br1 85.35(4) . . ?
O13 Ni3 N6 88.8(3) . . ?
O13 Ni3 N5 79.9(3) . . ?
N6 Ni3 N5 162.4(3) . . ?
O13 Ni3 O16 94.8(3) . . ?
N6 Ni3 O16 79.5(3) . . ?
N5 Ni3 O16 88.0(3) . . ?
O13 Ni3 Br3 176.69(19) . . ?
N6 Ni3 Br3 92.7(2) . . ?
N5 Ni3 Br3 99.4(2) . . ?
O16 Ni3 Br3 88.42(18) . . ?
O13 Ni3 Br4 89.14(18) . . ?
N6 Ni3 Br4 99.9(2) . . ?
N5 Ni3 Br4 93.4(2) . . ?
O16 Ni3 Br4 176.03(18) . . ?
Br3 Ni3 Br4 87.69(4) . . ?
O19 Ni4 N7 79.7(2) . . ?
O19 Ni4 O22 92.3(2) . . ?
N7 Ni4 O22 94.7(2) . . ?
O19 Ni4 N8 90.2(2) . . ?
N7 Ni4 N8 167.9(3) . . ?
O22 Ni4 N8 79.1(2) . . ?
O19 Ni4 Br4 177.36(16) . . ?
N7 Ni4 Br4 98.02(19) . . ?
O22 Ni4 Br4 89.13(17) . . ?
N8 Ni4 Br4 92.25(18) . . ?
O19 Ni4 Br3 90.56(16) . . ?
N7 Ni4 Br3 88.77(18) . . ?
O22 Ni4 Br3 175.81(17) . . ?
N8 Ni4 Br3 97.92(18) . . ?
Br4 Ni4 Br3 88.09(4) . . ?
O28 Ni5 O25 94.2(2) . . ?
O28 Ni5 N10 78.7(3) . . ?
O25 Ni5 N10 87.7(2) . . ?
O28 Ni5 N9 90.1(2) . . ?
O25 Ni5 N9 77.7(3) . . ?
N10 Ni5 N9 160.9(3) . . ?
O28 Ni5 Br6 88.37(17) . . ?
O25 Ni5 Br6 176.84(18) . . ?
N10 Ni5 Br6 94.67(18) . . ?
N9 Ni5 Br6 100.49(19) . . ?
O28 Ni5 Br5 174.77(17) . . ?
O25 Ni5 Br5 90.92(18) . . ?
N10 Ni5 Br5 100.3(2) . . ?
N9 Ni5 Br5 92.13(18) . . ?
Br6 Ni5 Br5 86.57(4) . . ?
N12 Ni6 O34 79.4(2) . . ?
N12 Ni6 N11 163.6(3) . . ?
O34 Ni6 N11 89.5(2) . . ?
N12 Ni6 O31 89.0(2) . . ?
O34 Ni6 O31 92.1(2) . . ?
N11 Ni6 O31 79.3(2) . . ?
N12 Ni6 Br6 100.13(18) . . ?
O34 Ni6 Br6 177.58(18) . . ?
N11 Ni6 Br6 91.45(19) . . ?
O31 Ni6 Br6 90.23(17) . . ?
N12 Ni6 Br5 92.14(18) . . ?
O34 Ni6 Br5 90.82(18) . . ?
N11 Ni6 Br5 100.15(19) . . ?
O31 Ni6 Br5 176.98(18) . . ?
Br6 Ni6 Br5 86.83(4) . . ?
Ni1 Br1 Ni2 93.54(4) . . ?
Ni1 Br2 Ni2 94.26(4) . . ?
Ni3 Br3 Ni4 91.91(4) . . ?
Ni4 Br4 Ni3 91.86(4) . . ?
Ni6 Br5 Ni5 92.93(4) . . ?
Ni6 Br6 Ni5 93.14(4) . . ?
C1 O1 Ni1 113.4(6) . . ?
C1 O1 HO1 108.9 . . ?
Ni1 O1 HO1 137.2 . . ?
C7 O3 C8 119.2(10) . . ?
C10 O4 Ni1 115.3(6) . . ?
C10 O4 HO4 108.5 . . ?
Ni1 O4 HO4 135.3 . . ?
C16 O6 C17 116.1(9) . . ?
C19 O7 Ni2 113.7(5) . . ?
C19 O7 HO7 108.6 . . ?
Ni2 O7 HO7 133.2 . . ?
C25 O9 C26 118.1(9) . . ?
C28 O10 Ni2 116.4(5) . . ?
C28 O10 HO10 109.0 . . ?
Ni2 O10 HO10 134.4 . . ?
C34 O12 C35 116.0(8) . . ?
C37 O13 Ni3 115.4(5) . . ?
C37 O13 HO13 109.1 . . ?
Ni3 O13 HO13 135.5 . . ?
C43 O15 C44 115.1(11) . . ?
C46 O16 Ni3 112.3(5) . . ?
C46 O16 HO16 109.1 . . ?
Ni3 O16 HO16 136.0 . . ?
C52 O18 C53 118.4(10) . . ?
C55 O19 Ni4 115.6(5) . . ?
C55 O19 HO19 109.0 . . ?
Ni4 O19 HO19 132.2 . . ?
C61 O21 C62 118.3(9) . . ?
C64 O22 Ni4 113.5(5) . . ?
C64 O22 HO22 109.0 . . ?
Ni4 O22 HO22 133.0 . . ?
C70 O24 C71 118.3(8) . . ?
C73 O25 Ni5 118.0(5) . . ?
C73 O25 HO25 109.2 . . ?
Ni5 O25 HO25 132.8 . . ?
C79 O27 C80 117.5(9) . . ?
C82 O28 Ni5 115.4(5) . . ?
C82 O28 HO28 109.0 . . ?
Ni5 O28 HO28 135.1 . . ?
C88 O30 C89 115.6(8) . . ?
C91 O31 Ni6 115.4(5) . . ?
C91 O31 HO31 109.2 . . ?
Ni6 O31 HO31 132.4 . . ?
C97 O33 C98 117.4(9) . . ?
C100 O34 Ni6 116.1(5) . . ?
C100 O34 HO34 109.3 . . ?
Ni6 O34 HO34 132.4 . . ?
C106 O36 C107 118.3(8) . . ?
H137 O37 H237 107.7 . . ?
H138 O38 H238 107.7 . . ?
C6 N1 C2 119.8(9) . . ?
C6 N1 Ni1 126.1(7) . . ?
C2 N1 Ni1 113.8(7) . . ?
C11 N2 C15 117.9(8) . . ?
C11 N2 Ni1 115.4(6) . . ?
C15 N2 Ni1 126.5(6) . . ?
C20 N3 C24 117.9(7) . . ?
C20 N3 Ni2 115.7(6) . . ?
C24 N3 Ni2 125.6(6) . . ?
C33 N4 C29 119.7(7) . . ?
C33 N4 Ni2 124.9(6) . . ?
C29 N4 Ni2 115.3(6) . . ?
C42 N5 C38 119.8(7) . . ?
C42 N5 Ni3 125.5(6) . . ?
C38 N5 Ni3 114.6(6) . . ?
C51 N6 C47 117.7(8) . . ?
C51 N6 Ni3 126.8(6) . . ?
C47 N6 Ni3 115.3(6) . . ?
C56 N7 C60 117.7(7) . . ?
C56 N7 Ni4 114.3(5) . . ?
C60 N7 Ni4 127.2(5) . . ?
C65 N8 C69 119.0(7) . . ?
C65 N8 Ni4 114.8(5) . . ?
C69 N8 Ni4 126.2(5) . . ?
C74 N9 C78 118.9(7) . . ?
C74 N9 Ni5 115.8(5) . . ?
C78 N9 Ni5 125.3(6) . . ?
C83 N10 C87 119.2(7) . . ?
C83 N10 Ni5 115.6(6) . . ?
C87 N10 Ni5 124.8(6) . . ?
C96 N11 C92 118.2(7) . . ?
C96 N11 Ni6 126.5(6) . . ?
C92 N11 Ni6 115.2(6) . . ?
C101 N12 C105 116.0(7) . . ?
C101 N12 Ni6 117.2(5) . . ?
C105 N12 Ni6 126.8(5) . . ?
O1 C1 C2 110.1(8) . . ?
O1 C1 H1A 109.6 . . ?
C2 C1 H1A 109.6 . . ?
O1 C1 H1B 109.6 . . ?
C2 C1 H1B 109.6 . . ?
H1A C1 H1B 108.1 . . ?
N1 C2 C3 122.4(11) . . ?
N1 C2 C1 116.0(9) . . ?
C3 C2 C1 121.6(10) . . ?
C4 C3 C2 117.3(11) . . ?
C4 C3 H3A 121.4 . . ?
C2 C3 H3A 121.4 . . ?
C3 C4 C5 122.8(11) . . ?
C3 C4 H4A 118.6 . . ?
C5 C4 H4A 118.6 . . ?
C4 C5 C6 114.4(11) . . ?
C4 C5 C7 122.0(11) . . ?
C6 C5 C7 123.4(12) . . ?
N1 C6 C5 123.1(10) . . ?
N1 C6 H6A 118.5 . . ?
C5 C6 H6A 118.5 . . ?
O2 C7 O3 121.8(13) . . ?
O2 C7 C5 124.8(15) . . ?
O3 C7 C5 113.3(11) . . ?
C9 C8 O3 109.3(11) . . ?
C9 C8 H8A 109.8 . . ?
O3 C8 H8A 109.8 . . ?
C9 C8 H8B 109.8 . . ?
O3 C8 H8B 109.8 . . ?
H8A C8 H8B 108.3 . . ?
C8 C9 H9A 109.5 . . ?
C8 C9 H9B 109.5 . . ?
H9A C9 H9B 109.5 . . ?
C8 C9 H9C 109.5 . . ?
H9A C9 H9C 109.5 . . ?
H9B C9 H9C 109.5 . . ?
O4 C10 C11 110.1(8) . . ?
O4 C10 H10A 109.6 . . ?
C11 C10 H10A 109.6 . . ?
O4 C10 H10B 109.6 . . ?
C11 C10 H10B 109.6 . . ?
H10A C10 H10B 108.2 . . ?
N2 C11 C12 121.8(9) . . ?
N2 C11 C10 116.4(9) . . ?
C12 C11 C10 121.8(10) . . ?
C11 C12 C13 120.3(10) . . ?
C11 C12 H12A 119.9 . . ?
C13 C12 H12A 119.9 . . ?
C14 C13 C12 118.4(10) . . ?
C14 C13 H13A 120.8 . . ?
C12 C13 H13A 120.8 . . ?
C13 C14 C15 118.4(9) . . ?
C13 C14 C16 124.2(9) . . ?
C15 C14 C16 117.3(9) . . ?
N2 C15 C14 123.1(9) . . ?
N2 C15 H15A 118.4 . . ?
C14 C15 H15A 118.4 . . ?
O5 C16 O6 124.9(10) . . ?
O5 C16 C14 124.8(9) . . ?
O6 C16 C14 110.3(9) . . ?
O6 C17 C18 105.3(11) . . ?
O6 C17 H17A 110.7 . . ?
C18 C17 H17A 110.7 . . ?
O6 C17 H17B 110.7 . . ?
C18 C17 H17B 110.7 . . ?
H17A C17 H17B 108.8 . . ?
C17 C18 H18A 109.5 . . ?
C17 C18 H18B 109.5 . . ?
H18A C18 H18B 109.5 . . ?
C17 C18 H18C 109.5 . . ?
H18A C18 H18C 109.5 . . ?
H18B C18 H18C 109.5 . . ?
O7 C19 C20 110.2(8) . . ?
O7 C19 H19A 109.6 . . ?
C20 C19 H19A 109.6 . . ?
O7 C19 H19B 109.6 . . ?
C20 C19 H19B 109.6 . . ?
H19A C19 H19B 108.1 . . ?
N3 C20 C21 121.2(9) . . ?
N3 C20 C19 115.0(8) . . ?
C21 C20 C19 123.8(8) . . ?
C20 C21 C22 121.3(9) . . ?
C20 C21 H21A 119.4 . . ?
C22 C21 H21A 119.4 . . ?
C23 C22 C21 117.6(9) . . ?
C23 C22 H22A 121.2 . . ?
C21 C22 H22A 121.2 . . ?
C24 C23 C22 120.3(8) . . ?
C24 C23 C25 118.4(8) . . ?
C22 C23 C25 121.3(8) . . ?
C23 C24 N3 121.7(8) . . ?
C23 C24 H24A 119.1 . . ?
N3 C24 H24A 119.1 . . ?
O8 C25 O9 125.6(9) . . ?
O8 C25 C23 125.5(9) . . ?
O9 C25 C23 108.9(9) . . ?
O9 C26 C27 106.8(12) . . ?
O9 C26 H26A 110.4 . . ?
C27 C26 H26A 110.4 . . ?
O9 C26 H26B 110.4 . . ?
C27 C26 H26B 110.4 . . ?
H26A C26 H26B 108.6 . . ?
C26 C27 H27A 109.5 . . ?
C26 C27 H27B 109.5 . . ?
H27A C27 H27B 109.5 . . ?
C26 C27 H27C 109.5 . . ?
H27A C27 H27C 109.5 . . ?
H27B C27 H27C 109.5 . . ?
O10 C28 C29 109.9(8) . . ?
O10 C28 H28A 109.7 . . ?
C29 C28 H28A 109.7 . . ?
O10 C28 H28B 109.7 . . ?
C29 C28 H28B 109.7 . . ?
H28A C28 H28B 108.2 . . ?
C30 C29 N4 120.8(8) . . ?
C30 C29 C28 122.0(8) . . ?
N4 C29 C28 117.2(8) . . ?
C29 C30 C31 121.3(9) . . ?
C29 C30 H30A 119.3 . . ?
C31 C30 H30A 119.3 . . ?
C30 C31 C32 117.3(8) . . ?
C30 C31 H31A 121.3 . . ?
C32 C31 H31A 121.3 . . ?
C33 C32 C31 119.4(8) . . ?
C33 C32 C34 118.1(8) . . ?
C31 C32 C34 122.5(8) . . ?
N4 C33 C32 121.4(8) . . ?
N4 C33 H33A 119.3 . . ?
C32 C33 H33A 119.3 . . ?
O11 C34 O12 125.1(9) . . ?
O11 C34 C32 123.0(9) . . ?
O12 C34 C32 111.8(9) . . ?
C36 C35 O12 106.2(9) . . ?
C36 C35 H35A 110.5 . . ?
O12 C35 H35A 110.5 . . ?
C36 C35 H35B 110.5 . . ?
O12 C35 H35B 110.5 . . ?
H35A C35 H35B 108.7 . . ?
C35 C36 H36A 109.5 . . ?
C35 C36 H36B 109.5 . . ?
H36A C36 H36B 109.5 . . ?
C35 C36 H36C 109.5 . . ?
H36A C36 H36C 109.5 . . ?
H36B C36 H36C 109.5 . . ?
O13 C37 C38 112.5(8) . . ?
O13 C37 H37A 109.1 . . ?
C38 C37 H37A 109.1 . . ?
O13 C37 H37B 109.1 . . ?
C38 C37 H37B 109.1 . . ?
H37A C37 H37B 107.8 . . ?
N5 C38 C39 120.8(9) . . ?
N5 C38 C37 116.3(8) . . ?
C39 C38 C37 122.8(9) . . ?
C38 C39 C40 119.9(9) . . ?
C38 C39 H39A 120.0 . . ?
C40 C39 H39A 120.0 . . ?
C41 C40 C39 118.6(9) . . ?
C41 C40 H40A 120.7 . . ?
C39 C40 H40A 120.7 . . ?
C42 C41 C40 118.3(9) . . ?
C42 C41 C43 118.2(9) . . ?
C40 C41 C43 123.5(9) . . ?
N5 C42 C41 122.5(9) . . ?
N5 C42 H42A 118.7 . . ?
C41 C42 H42A 118.7 . . ?
O14 C43 O15 123.5(11) . . ?
O14 C43 C41 125.6(10) . . ?
O15 C43 C41 110.6(11) . . ?
C45 C44 O15 98.8(12) . . ?
C45 C44 H44A 112.0 . . ?
O15 C44 H44A 112.0 . . ?
C45 C44 H44B 112.0 . . ?
O15 C44 H44B 112.0 . . ?
H44A C44 H44B 109.7 . . ?
C44 C45 H45A 109.5 . . ?
C44 C45 H45B 109.5 . . ?
H45A C45 H45B 109.5 . . ?
C44 C45 H45C 109.5 . . ?
H45A C45 H45C 109.5 . . ?
H45B C45 H45C 109.5 . . ?
O16 C46 C47 111.9(8) . . ?
O16 C46 H46A 109.2 . . ?
C47 C46 H46A 109.2 . . ?
O16 C46 H46B 109.2 . . ?
C47 C46 H46B 109.2 . . ?
H46A C46 H46B 107.9 . . ?
N6 C47 C48 121.2(10) . . ?
N6 C47 C46 115.6(8) . . ?
C48 C47 C46 123.2(9) . . ?
C49 C48 C47 120.8(11) . . ?
C49 C48 H48A 119.6 . . ?
C47 C48 H48A 119.6 . . ?
C48 C49 C50 119.8(10) . . ?
C48 C49 H49A 120.1 . . ?
C50 C49 H49A 120.1 . . ?
C49 C50 C51 116.9(10) . . ?
C49 C50 C52 121.6(9) . . ?
C51 C50 C52 121.4(10) . . ?
N6 C51 C50 123.3(9) . . ?
N6 C51 H51A 118.3 . . ?
C50 C51 H51A 118.3 . . ?
O17 C52 O18 125.4(12) . . ?
O17 C52 C50 120.7(12) . . ?
O18 C52 C50 113.9(9) . . ?
C54 C53 O18 111.4(11) . . ?
C54 C53 H53A 109.3 . . ?
O18 C53 H53A 109.3 . . ?
C54 C53 H53B 109.3 . . ?
O18 C53 H53B 109.3 . . ?
H53A C53 H53B 108.0 . . ?
C53 C54 H54A 109.5 . . ?
C53 C54 H54B 109.5 . . ?
H54A C54 H54B 109.5 . . ?
C53 C54 H54C 109.5 . . ?
H54A C54 H54C 109.5 . . ?
H54B C54 H54C 109.5 . . ?
O19 C55 C56 110.5(7) . . ?
O19 C55 H55A 109.6 . . ?
C56 C55 H55A 109.6 . . ?
O19 C55 H55B 109.6 . . ?
C56 C55 H55B 109.6 . . ?
H55A C55 H55B 108.1 . . ?
N7 C56 C57 122.7(8) . . ?
N7 C56 C55 118.4(7) . . ?
C57 C56 C55 118.9(8) . . ?
C58 C57 C56 118.6(8) . . ?
C58 C57 H57A 120.7 . . ?
C56 C57 H57A 120.7 . . ?
C57 C58 C59 119.8(8) . . ?
C57 C58 H58A 120.1 . . ?
C59 C58 H58A 120.1 . . ?
C60 C59 C58 117.7(8) . . ?
C60 C59 C61 119.6(8) . . ?
C58 C59 C61 122.7(8) . . ?
N7 C60 C59 123.4(8) . . ?
N7 C60 H60A 118.3 . . ?
C59 C60 H60A 118.3 . . ?
O20 C61 O21 124.3(9) . . ?
O20 C61 C59 125.6(9) . . ?
O21 C61 C59 109.9(8) . . ?
O21 C62 C63 104.3(12) . . ?
O21 C62 H62A 110.9 . . ?
C63 C62 H62A 110.9 . . ?
O21 C62 H62B 110.9 . . ?
C63 C62 H62B 110.9 . . ?
H62A C62 H62B 108.9 . . ?
C62 C63 H63A 109.5 . . ?
C62 C63 H63B 109.5 . . ?
H63A C63 H63B 109.5 . . ?
C62 C63 H63C 109.5 . . ?
H63A C63 H63C 109.5 . . ?
H63B C63 H63C 109.5 . . ?
O22 C64 C65 110.9(7) . . ?
O22 C64 H64A 109.5 . . ?
C65 C64 H64A 109.5 . . ?
O22 C64 H64B 109.5 . . ?
C65 C64 H64B 109.5 . . ?
H64A C64 H64B 108.0 . . ?
N8 C65 C66 122.2(8) . . ?
N8 C65 C64 117.3(7) . . ?
C66 C65 C64 120.4(7) . . ?
C65 C66 C67 118.3(8) . . ?
C65 C66 H66A 120.8 . . ?
C67 C66 H66A 120.8 . . ?
C68 C67 C66 119.6(8) . . ?
C68 C67 H67A 120.2 . . ?
C66 C67 H67A 120.2 . . ?
C67 C68 C69 119.1(8) . . ?
C67 C68 C70 122.1(8) . . ?
C69 C68 C70 118.7(7) . . ?
N8 C69 C68 121.7(7) . . ?
N8 C69 H69A 119.1 . . ?
C68 C69 H69A 119.1 . . ?
O23 C70 O24 124.5(9) . . ?
O23 C70 C68 123.5(8) . . ?
O24 C70 C68 111.9(8) . . ?
O24 C71 C72 110.3(9) . . ?
O24 C71 H71A 109.6 . . ?
C72 C71 H71A 109.6 . . ?
O24 C71 H71B 109.6 . . ?
C72 C71 H71B 109.6 . . ?
H71A C71 H71B 108.1 . . ?
C71 C72 H72A 109.5 . . ?
C71 C72 H72B 109.5 . . ?
H72A C72 H72B 109.5 . . ?
C71 C72 H72C 109.5 . . ?
H72A C72 H72C 109.5 . . ?
H72B C72 H72C 109.5 . . ?
O25 C73 C74 110.6(7) . . ?
O25 C73 H73A 109.5 . . ?
C74 C73 H73A 109.5 . . ?
O25 C73 H73B 109.5 . . ?
C74 C73 H73B 109.5 . . ?
H73A C73 H73B 108.1 . . ?
N9 C74 C75 121.0(8) . . ?
N9 C74 C73 117.6(7) . . ?
C75 C74 C73 121.4(8) . . ?
C76 C75 C74 120.2(9) . . ?
C76 C75 H75A 119.9 . . ?
C74 C75 H75A 119.9 . . ?
C75 C76 C77 119.0(9) . . ?
C75 C76 H76A 120.5 . . ?
C77 C76 H76A 120.5 . . ?
C78 C77 C76 117.9(9) . . ?
C78 C77 C79 123.1(9) . . ?
C76 C77 C79 118.9(9) . . ?
N9 C78 C77 122.8(9) . . ?
N9 C78 H78A 118.6 . . ?
C77 C78 H78A 118.6 . . ?
O26 C79 O27 121.3(10) . . ?
O26 C79 C77 124.7(10) . . ?
O27 C79 C77 114.0(8) . . ?
O27 C80 C81 108.1(10) . . ?
O27 C80 H80A 110.1 . . ?
C81 C80 H80A 110.1 . . ?
O27 C80 H80B 110.1 . . ?
C81 C80 H80B 110.1 . . ?
H80A C80 H80B 108.4 . . ?
C80 C81 H81A 109.5 . . ?
C80 C81 H81B 109.5 . . ?
H81A C81 H81B 109.5 . . ?
C80 C81 H81C 109.5 . . ?
H81A C81 H81C 109.5 . . ?
H81B C81 H81C 109.5 . . ?
O28 C82 C83 109.8(7) . . ?
O28 C82 H82A 109.7 . . ?
C83 C82 H82A 109.7 . . ?
O28 C82 H82B 109.7 . . ?
C83 C82 H82B 109.7 . . ?
H82A C82 H82B 108.2 . . ?
N10 C83 C84 121.8(9) . . ?
N10 C83 C82 117.3(7) . . ?
C84 C83 C82 120.8(8) . . ?
C83 C84 C85 119.8(9) . . ?
C83 C84 H84A 120.1 . . ?
C85 C84 H84A 120.1 . . ?
C86 C85 C84 118.0(8) . . ?
C86 C85 H85A 121.0 . . ?
C84 C85 H85A 121.0 . . ?
C87 C86 C85 119.5(9) . . ?
C87 C86 C88 121.6(8) . . ?
C85 C86 C88 118.9(8) . . ?
N10 C87 C86 121.7(8) . . ?
N10 C87 H87A 119.1 . . ?
C86 C87 H87A 119.1 . . ?
O29 C88 O30 124.8(10) . . ?
O29 C88 C86 123.8(10) . . ?
O30 C88 C86 111.3(8) . . ?
C90 C89 O30 105.2(11) . . ?
C90 C89 H89A 110.7 . . ?
O30 C89 H89A 110.7 . . ?
C90 C89 H89B 110.7 . . ?
O30 C89 H89B 110.7 . . ?
H89A C89 H89B 108.8 . . ?
C89 C90 H90A 109.5 . . ?
C89 C90 H90B 109.5 . . ?
H90A C90 H90B 109.5 . . ?
C89 C90 H90C 109.5 . . ?
H90A C90 H90C 109.5 . . ?
H90B C90 H90C 109.5 . . ?
O31 C91 C92 112.4(7) . . ?
O31 C91 H91A 109.1 . . ?
C92 C91 H91A 109.1 . . ?
O31 C91 H91B 109.1 . . ?
C92 C91 H91B 109.1 . . ?
H91A C91 H91B 107.9 . . ?
N11 C92 C93 121.5(8) . . ?
N11 C92 C91 117.4(8) . . ?
C93 C92 C91 121.1(8) . . ?
C94 C93 C92 120.1(9) . . ?
C94 C93 H93A 119.9 . . ?
C92 C93 H93A 119.9 . . ?
C93 C94 C95 119.8(10) . . ?
C93 C94 H94A 120.1 . . ?
C95 C94 H94A 120.1 . . ?
C94 C95 C96 116.3(9) . . ?
C94 C95 C97 123.4(9) . . ?
C96 C95 C97 120.3(8) . . ?
N11 C96 C95 124.0(8) . . ?
N11 C96 H96A 118.0 . . ?
C95 C96 H96A 118.0 . . ?
O32 C97 O33 123.1(10) . . ?
O32 C97 C95 122.8(9) . . ?
O33 C97 C95 114.0(9) . . ?
O33 C98 C99 106.5(12) . . ?
O33 C98 H98A 110.4 . . ?
C99 C98 H98A 110.4 . . ?
O33 C98 H98B 110.4 . . ?
C99 C98 H98B 110.4 . . ?
H98A C98 H98B 108.6 . . ?
C98 C99 H99A 109.5 . . ?
C98 C99 H99B 109.5 . . ?
H99A C99 H99B 109.5 . . ?
C98 C99 H99C 109.5 . . ?
H99A C99 H99C 109.5 . . ?
H99B C99 H99C 109.5 . . ?
O34 C100 C101 111.1(7) . . ?
O34 C100 H10C 109.4 . . ?
C101 C100 H10C 109.4 . . ?
O34 C100 H10D 109.4 . . ?
C101 C100 H10D 109.4 . . ?
H10C C100 H10D 108.0 . . ?
N12 C101 C102 124.1(8) . . ?
N12 C101 C100 115.9(7) . . ?
C102 C101 C100 119.9(8) . . ?
C101 C102 C103 119.4(8) . . ?
C101 C102 H10E 120.3 . . ?
C103 C102 H10E 120.3 . . ?
C102 C103 C104 119.2(8) . . ?
C102 C103 H10F 120.4 . . ?
C104 C103 H10F 120.4 . . ?
C105 C104 C103 116.8(7) . . ?
C105 C104 C106 120.4(7) . . ?
C103 C104 C106 122.8(7) . . ?
N12 C105 C104 124.3(7) . . ?
N12 C105 H10G 117.8 . . ?
C104 C105 H10G 117.8 . . ?
O35 C106 O36 124.3(9) . . ?
O35 C106 C104 124.1(8) . . ?
O36 C106 C104 111.6(8) . . ?
O36 C107 C108 107.7(12) . . ?
O36 C107 H10H 110.2 . . ?
C108 C107 H10H 110.2 . . ?
O36 C107 H10I 110.2 . . ?
C108 C107 H10I 110.2 . . ?
H10H C107 H10I 108.5 . . ?
C107 C108 H10J 109.5 . . ?
C107 C108 H10L 109.5 . . ?
H10J C108 H10L 109.5 . . ?
C107 C108 H10M 109.5 . . ?
H10J C108 H10M 109.5 . . ?
H10L C108 H10M 109.5 . . ?
C110 C109 H10K 109.5 . . ?
C110 C109 H10N 109.5 . . ?
H10K C109 H10N 109.5 . . ?
C110 C109 H10O 109.5 . . ?
H10K C109 H10O 109.5 . . ?
H10N C109 H10O 109.5 . . ?
N13 C110 C109 170(2) . . ?

loop_
_geom_bond_atom_site_label_1
_geom_bond_atom_site_label_2
_geom_bond_distance
_geom_bond_site_symmetry_2
_geom_bond_publ_flag
Ni1 O1 2.063(6) . ?
Ni1 N2 2.064(7) . ?
Ni1 O4 2.069(6) . ?
Ni1 N1 2.083(8) . ?
Ni1 Br1 2.5437(14) . ?
Ni1 Br2 2.5520(14) . ?
Ni2 N3 2.061(7) . ?
Ni2 O7 2.062(6) . ?
Ni2 N4 2.076(7) . ?
Ni2 O10 2.083(6) . ?
Ni2 Br2 2.5540(14) . ?
Ni2 Br1 2.5923(14) . ?
Ni3 O13 2.032(6) . ?
Ni3 N6 2.058(7) . ?
Ni3 N5 2.067(7) . ?
Ni3 O16 2.070(6) . ?
Ni3 Br3 2.5609(13) . ?
Ni3 Br4 2.5753(13) . ?
Ni4 O19 2.049(5) . ?
Ni4 N7 2.066(7) . ?
Ni4 O22 2.066(6) . ?
Ni4 N8 2.067(6) . ?
Ni4 Br4 2.5525(13) . ?
Ni4 Br3 2.5648(13) . ?
Ni5 O28 2.054(6) . ?
Ni5 O25 2.058(6) . ?
Ni5 N10 2.079(7) . ?
Ni5 N9 2.079(7) . ?
Ni5 Br6 2.5565(13) . ?
Ni5 Br5 2.5641(13) . ?
Ni6 N12 2.041(6) . ?
Ni6 O34 2.060(6) . ?
Ni6 N11 2.068(7) . ?
Ni6 O31 2.070(6) . ?
Ni6 Br6 2.5536(13) . ?
Ni6 Br5 2.5551(13) . ?
O1 C1 1.368(12) . ?
O1 HO1 0.8496 . ?
O2 C7 1.206(13) . ?
O3 C7 1.322(16) . ?
O3 C8 1.478(15) . ?
O4 C10 1.392(11) . ?
O4 HO4 0.8473 . ?
O5 C16 1.197(12) . ?
O6 C16 1.343(11) . ?
O6 C17 1.454(14) . ?
O7 C19 1.409(10) . ?
O7 HO7 0.8501 . ?
O8 C25 1.200(11) . ?
O9 C25 1.354(11) . ?
O9 C26 1.451(15) . ?
O10 C28 1.410(11) . ?
O10 HO10 0.8513 . ?
O11 C34 1.225(11) . ?
O12 C34 1.316(11) . ?
O12 C35 1.466(12) . ?
O13 C37 1.400(11) . ?
O13 HO13 0.8508 . ?
O14 C43 1.198(14) . ?
O15 C43 1.343(13) . ?
O15 C44 1.442(13) . ?
O16 C46 1.425(11) . ?
O16 HO16 0.8494 . ?
O17 C52 1.218(13) . ?
O18 C52 1.339(14) . ?
O18 C53 1.438(14) . ?
O19 C55 1.432(10) . ?
O19 HO19 0.8501 . ?
O20 C61 1.197(11) . ?
O21 C61 1.341(11) . ?
O21 C62 1.445(15) . ?
O22 C64 1.413(10) . ?
O22 HO22 0.8503 . ?
O23 C70 1.190(10) . ?
O24 C70 1.309(10) . ?
O24 C71 1.452(11) . ?
O25 C73 1.398(10) . ?
O25 HO25 0.8529 . ?
O26 C79 1.218(11) . ?
O27 C79 1.329(12) . ?
O27 C80 1.452(11) . ?
O28 C82 1.440(10) . ?
O28 HO28 0.8507 . ?
O29 C88 1.191(11) . ?
O30 C88 1.324(12) . ?
O30 C89 1.468(15) . ?
O31 C91 1.395(11) . ?
O31 HO31 0.8493 . ?
O32 C97 1.193(11) . ?
O33 C97 1.304(11) . ?
O33 C98 1.447(14) . ?
O34 C100 1.429(11) . ?
O34 HO34 0.8507 . ?
O35 C106 1.182(10) . ?
O36 C106 1.311(11) . ?
O36 C107 1.421(14) . ?
O37 H137 0.8499 . ?
O37 H237 0.8499 . ?
O38 H138 0.8500 . ?
O38 H238 0.8499 . ?
N1 C6 1.333(12) . ?
N1 C2 1.333(12) . ?
N2 C11 1.342(12) . ?
N2 C15 1.342(11) . ?
N3 C20 1.348(11) . ?
N3 C24 1.381(11) . ?
N4 C33 1.325(10) . ?
N4 C29 1.364(11) . ?
N5 C42 1.328(11) . ?
N5 C38 1.347(11) . ?
N6 C51 1.316(11) . ?
N6 C47 1.353(11) . ?
N7 C56 1.332(10) . ?
N7 C60 1.354(10) . ?
N8 C65 1.330(10) . ?
N8 C69 1.361(10) . ?
N9 C74 1.336(10) . ?
N9 C78 1.363(11) . ?
N10 C83 1.332(10) . ?
N10 C87 1.350(11) . ?
N11 C96 1.323(10) . ?
N11 C92 1.331(11) . ?
N12 C101 1.349(10) . ?
N12 C105 1.358(10) . ?
N13 C110 1.202(14) . ?
C1 C2 1.519(15) . ?
C1 H1A 0.9800 . ?
C1 H1B 0.9800 . ?
C2 C3 1.384(15) . ?
C3 C4 1.374(17) . ?
C3 H3A 0.9400 . ?
C4 C5 1.401(17) . ?
C4 H4A 0.9400 . ?
C5 C6 1.419(14) . ?
C5 C7 1.448(17) . ?
C6 H6A 0.9400 . ?
C8 C9 1.458(18) . ?
C8 H8A 0.9800 . ?
C8 H8B 0.9800 . ?
C9 H9A 0.9700 . ?
C9 H9B 0.9700 . ?
C9 H9C 0.9700 . ?
C10 C11 1.525(14) . ?
C10 H10A 0.9800 . ?
C10 H10B 0.9800 . ?
C11 C12 1.365(14) . ?
C12 C13 1.382(14) . ?
C12 H12A 0.9400 . ?
C13 C14 1.376(14) . ?
C13 H13A 0.9400 . ?
C14 C15 1.381(13) . ?
C14 C16 1.496(14) . ?
C15 H15A 0.9400 . ?
C17 C18 1.533(17) . ?
C17 H17A 0.9800 . ?
C17 H17B 0.9800 . ?
C18 H18A 0.9700 . ?
C18 H18B 0.9700 . ?
C18 H18C 0.9700 . ?
C19 C20 1.512(13) . ?
C19 H19A 0.9800 . ?
C19 H19B 0.9800 . ?
C20 C21 1.368(13) . ?
C21 C22 1.384(13) . ?
C21 H21A 0.9400 . ?
C22 C23 1.374(12) . ?
C22 H22A 0.9400 . ?
C23 C24 1.366(11) . ?
C23 C25 1.484(13) . ?
C24 H24A 0.9400 . ?
C26 C27 1.480(16) . ?
C26 H26A 0.9800 . ?
C26 H26B 0.9800 . ?
C27 H27A 0.9700 . ?
C27 H27B 0.9700 . ?
C27 H27C 0.9700 . ?
C28 C29 1.490(12) . ?
C28 H28A 0.9800 . ?
C28 H28B 0.9800 . ?
C29 C30 1.345(12) . ?
C30 C31 1.368(12) . ?
C30 H30A 0.9400 . ?
C31 C32 1.407(13) . ?
C31 H31A 0.9400 . ?
C32 C33 1.372(11) . ?
C32 C34 1.515(13) . ?
C33 H33A 0.9400 . ?
C35 C36 1.454(15) . ?
C35 H35A 0.9800 . ?
C35 H35B 0.9800 . ?
C36 H36A 0.9700 . ?
C36 H36B 0.9700 . ?
C36 H36C 0.9700 . ?
C37 C38 1.486(13) . ?
C37 H37A 0.9800 . ?
C37 H37B 0.9800 . ?
C38 C39 1.373(12) . ?
C39 C40 1.394(14) . ?
C39 H39A 0.9400 . ?
C40 C41 1.387(14) . ?
C40 H40A 0.9400 . ?
C41 C42 1.385(12) . ?
C41 C43 1.479(16) . ?
C42 H42A 0.9400 . ?
C44 C45 1.422(14) . ?
C44 H44A 0.9800 . ?
C44 H44B 0.9800 . ?
C45 H45A 0.9700 . ?
C45 H45B 0.9700 . ?
C45 H45C 0.9700 . ?
C46 C47 1.491(14) . ?
C46 H46A 0.9800 . ?
C46 H46B 0.9800 . ?
C47 C48 1.371(13) . ?
C48 C49 1.321(15) . ?
C48 H48A 0.9400 . ?
C49 C50 1.387(15) . ?
C49 H49A 0.9400 . ?
C50 C51 1.395(12) . ?
C50 C52 1.493(15) . ?
C51 H51A 0.9400 . ?
C53 C54 1.429(19) . ?
C53 H53A 0.9800 . ?
C53 H53B 0.9800 . ?
C54 H54A 0.9700 . ?
C54 H54B 0.9700 . ?
C54 H54C 0.9700 . ?
C55 C56 1.495(12) . ?
C55 H55A 0.9800 . ?
C55 H55B 0.9800 . ?
C56 C57 1.395(11) . ?
C57 C58 1.372(12) . ?
C57 H57A 0.9400 . ?
C58 C59 1.393(12) . ?
C58 H58A 0.9400 . ?
C59 C60 1.379(11) . ?
C59 C61 1.479(12) . ?
C60 H60A 0.9400 . ?
C62 C63 1.497(18) . ?
C62 H62A 0.9800 . ?
C62 H62B 0.9800 . ?
C63 H63A 0.9700 . ?
C63 H63B 0.9700 . ?
C63 H63C 0.9700 . ?
C64 C65 1.488(11) . ?
C64 H64A 0.9800 . ?
C64 H64B 0.9800 . ?
C65 C66 1.391(11) . ?
C66 C67 1.402(12) . ?
C66 H66A 0.9400 . ?
C67 C68 1.364(11) . ?
C67 H67A 0.9400 . ?
C68 C69 1.387(11) . ?
C68 C70 1.501(12) . ?
C69 H69A 0.9400 . ?
C71 C72 1.493(15) . ?
C71 H71A 0.9800 . ?
C71 H71B 0.9800 . ?
C72 H72A 0.9700 . ?
C72 H72B 0.9700 . ?
C72 H72C 0.9700 . ?
C73 C74 1.477(12) . ?
C73 H73A 0.9800 . ?
C73 H73B 0.9800 . ?
C74 C75 1.394(12) . ?
C75 C76 1.370(14) . ?
C75 H75A 0.9400 . ?
C76 C77 1.403(14) . ?
C76 H76A 0.9400 . ?
C77 C78 1.375(12) . ?
C77 C79 1.461(14) . ?
C78 H78A 0.9400 . ?
C80 C81 1.461(13) . ?
C80 H80A 0.9800 . ?
C80 H80B 0.9800 . ?
C81 H81A 0.9700 . ?
C81 H81B 0.9700 . ?
C81 H81C 0.9700 . ?
C82 C83 1.490(13) . ?
C82 H82A 0.9800 . ?
C82 H82B 0.9800 . ?
C83 C84 1.381(12) . ?
C84 C85 1.393(14) . ?
C84 H84A 0.9400 . ?
C85 C86 1.385(13) . ?
C85 H85A 0.9400 . ?
C86 C87 1.385(11) . ?
C86 C88 1.497(13) . ?
C87 H87A 0.9400 . ?
C89 C90 1.467(19) . ?
C89 H89A 0.9800 . ?
C89 H89B 0.9800 . ?
C90 H90A 0.9700 . ?
C90 H90B 0.9700 . ?
C90 H90C 0.9700 . ?
C91 C92 1.492(13) . ?
C91 H91A 0.9800 . ?
C91 H91B 0.9800 . ?
C92 C93 1.370(13) . ?
C93 C94 1.361(14) . ?
C93 H93A 0.9400 . ?
C94 C95 1.377(13) . ?
C94 H94A 0.9400 . ?
C95 C96 1.394(12) . ?
C95 C97 1.477(13) . ?
C96 H96A 0.9400 . ?
C98 C99 1.500(18) . ?
C98 H98A 0.9800 . ?
C98 H98B 0.9800 . ?
C99 H99A 0.9700 . ?
C99 H99B 0.9700 . ?
C99 H99C 0.9700 . ?
C100 C101 1.512(12) . ?
C100 H10C 0.9800 . ?
C100 H10D 0.9800 . ?
C101 C102 1.352(12) . ?
C102 C103 1.372(12) . ?
C102 H10E 0.9400 . ?
C103 C104 1.416(12) . ?
C103 H10F 0.9400 . ?
C104 C105 1.375(11) . ?
C104 C106 1.464(12) . ?
C105 H10G 0.9400 . ?
C107 C108 1.477(18) . ?
C107 H10H 0.9800 . ?
C107 H10I 0.9800 . ?
C108 H10J 0.9700 . ?
C108 H10L 0.9700 . ?
C108 H10M 0.9700 . ?
C109 C110 1.428(15) . ?
C109 H10K 0.9700 . ?
C109 H10N 0.9700 . ?
C109 H10O 0.9700 . ?
